data_4515888
loop_
_publ_author_name
'Berti, Beatrice'
'Ciabatti, Iacopo'
'Femoni, Cristina'
'Iapalucci, Maria Carmela'
'Zacchini, Stefano'

_publ_section_title
;
 Cluster Core Isomerism Induced by Crystal Packing Effects in the
 [HCo<sub>15</sub>Pd<sub>9</sub>C<sub>3</sub>(CO)<sub>38</sub>]<sup>2-</sup>
 Molecular Nanocluster.
;
_journal_issue 10
_journal_name_full 'ACS omega'
_journal_page_first 13239
_journal_page_last 13250
_journal_paper_doi 10.1021/acsomega.8b02109
_journal_volume 3
_journal_year 2018
_chemical_formula_sum 'C81.5 H41 Cl5 Co15 O38 P2 Pd9'
_chemical_formula_weight 3708.88
_space_group_crystal_system triclinic
_space_group_IT_number 2
_space_group_name_Hall '-P 1'
_space_group_name_H-M_alt 'P -1'
_atom_sites_solution_hydrogens geom
_audit_creation_method SHELXL-2014/7
_cell_angle_alpha 95.725(3)
_cell_angle_beta 98.686(3)
_cell_angle_gamma 94.004(3)
_cell_formula_units_Z 2
_cell_length_a 12.6823(7)
_cell_length_b 12.8975(7)
_cell_length_c 30.7793(18)
_cell_measurement_reflns_used 9240
_cell_measurement_temperature 100(2)
_cell_measurement_theta_max 28.8095
_cell_measurement_theta_min 2.2745
_cell_volume 4933.5(5)
_computing_cell_refinement 'APEX2 (Bruker AXS, 2006)'
_computing_data_collection 'APEX2 (Bruker AXS, 2006)'
_computing_data_reduction 'SAINT (Bruker AXS, 2004)'
_computing_molecular_graphics 'SCHAKAL99 (Keller, 1999)'
_computing_publication_material 'XCIF (Bruker AXS, 2001)'
_computing_structure_refinement 'SHELXL-2014/7 (Sheldrick, 2014)'
_computing_structure_solution 'SHELXL-2014/7 (Sheldrick, 2014)'
_diffrn_ambient_temperature 100(2)
_diffrn_measured_fraction_theta_full 0.997
_diffrn_measured_fraction_theta_max 0.993
_diffrn_measurement_device_type 'CCD area detector'
_diffrn_measurement_method 'phi and omega scans'
_diffrn_radiation_monochromator graphite
_diffrn_radiation_source 'fine-focus sealed tube'
_diffrn_radiation_type MoK\a
_diffrn_radiation_wavelength 0.71073
_diffrn_reflns_av_R_equivalents 0.0785
_diffrn_reflns_av_unetI/netI 0.0726
_diffrn_reflns_Laue_measured_fraction_full 0.997
_diffrn_reflns_Laue_measured_fraction_max 0.993
_diffrn_reflns_limit_h_max 16
_diffrn_reflns_limit_h_min -16
_diffrn_reflns_limit_k_max 16
_diffrn_reflns_limit_k_min -16
_diffrn_reflns_limit_l_max 39
_diffrn_reflns_limit_l_min -39
_diffrn_reflns_number 80705
_diffrn_reflns_point_group_measured_fraction_full 0.997
_diffrn_reflns_point_group_measured_fraction_max 0.993
_diffrn_reflns_theta_full 25.242
_diffrn_reflns_theta_max 27.000
_diffrn_reflns_theta_min 1.593
_exptl_absorpt_coefficient_mu 4.289
_exptl_absorpt_correction_T_max 0.3354
_exptl_absorpt_correction_T_min 0.1138
_exptl_absorpt_correction_type empirical
_exptl_absorpt_process_details
;
 Data were corrected for Lorentz polarization and absorption
 effects (empirical absorption corrections SADABS).
 R(int) = 0.1682 (selected reflections only, before parameter refinement)
 R(int) = 0.0941 (selected reflections only, after parameter refinement)
;
_exptl_crystal_colour black
_exptl_crystal_density_diffrn 2.497
_exptl_crystal_description plate
_exptl_crystal_F_000 3536
_exptl_crystal_size_max 0.240
_exptl_crystal_size_mid 0.190
_exptl_crystal_size_min 0.120
_refine_diff_density_max 3.878
_refine_diff_density_min -1.869
_refine_diff_density_rms 0.237
_refine_ls_extinction_method none
_refine_ls_goodness_of_fit_ref 1.032
_refine_ls_hydrogen_treatment constr
_refine_ls_matrix_type full
_refine_ls_number_parameters 1369
_refine_ls_number_reflns 21400
_refine_ls_number_restraints 51
_refine_ls_restrained_S_all 1.033
_refine_ls_R_factor_all 0.0658
_refine_ls_R_factor_gt 0.0502
_refine_ls_shift/su_max 0.001
_refine_ls_shift/su_mean 0.000
_refine_ls_structure_factor_coef Fsqd
_refine_ls_weighting_details 'w=1/[\s^2^(Fo^2^)+(0.0658P)^2^+30.1515P] where P=(Fo^2^+2Fc^2^)/3'
_refine_ls_weighting_scheme calc
_refine_ls_wR_factor_gt 0.1319
_refine_ls_wR_factor_ref 0.1435
_reflns_Friedel_coverage 0.000
_reflns_number_gt 17176
_reflns_number_total 21400
_reflns_threshold_expression 'I > 2\s(I)'
_cod_data_source_file ao8b02109_si_001.cif
_cod_data_source_block 5
_cod_original_formula_sum 'C81.50 H41 Cl5 Co15 O38 P2 Pd9'
_cod_database_code 4515888
_shelx_shelxl_version_number 2014/7
_shelx_space_group_comment
;
The symmetry employed for this shelxl refinement is uniquely defined
by the following loop, which should always be used as a source of
symmetry information in preference to the above space-group names.
They are only intended as comments.
;
_shelx_estimated_absorpt_t_min 0.426
_shelx_estimated_absorpt_t_max 0.627

loop_
_space_group_symop_operation_xyz
'x, y, z'
'-x, -y, -z'

loop_
_atom_site_label
_atom_site_type_symbol
_atom_site_fract_x
_atom_site_fract_y
_atom_site_fract_z
_atom_site_U_iso_or_equiv
_atom_site_adp_type
_atom_site_occupancy
_atom_site_site_symmetry_order
_atom_site_calc_flag
_atom_site_refinement_flags_posn
_atom_site_refinement_flags_adp
_atom_site_refinement_flags_occupancy
_atom_site_disorder_assembly
_atom_site_disorder_group
Pd1 Pd 0.55571(4) 0.40920(4) 0.24648(2) 0.01390(11) Uani 1 1 d . . . . .
Pd2 Pd 0.44709(4) 0.57761(4) 0.26285(2) 0.01453(11) Uani 1 1 d . . . . .
Pd3 Pd 0.37513(4) 0.43689(4) 0.19190(2) 0.01366(11) Uani 1 1 d . . . . .
Pd4 Pd 0.43524(4) 0.27815(4) 0.29105(2) 0.01989(12) Uani 1 1 d . . . . .
Pd5 Pd 0.36907(4) 0.45743(4) 0.32435(2) 0.02125(13) Uani 1 1 d . . . . .
Pd6 Pd 0.25953(4) 0.35084(4) 0.24968(2) 0.01850(12) Uani 1 1 d . . . . .
Pd7 Pd 0.59963(4) 0.51915(4) 0.33129(2) 0.01921(12) Uani 1 1 d . . . . .
Pd8 Pd 0.22582(4) 0.56069(4) 0.23248(2) 0.01933(12) Uani 1 1 d . . . . .
Pd9 Pd 0.43590(5) 0.23137(4) 0.19721(2) 0.02067(12) Uani 1 1 d . . . . .
Co1 Co 0.63016(7) 0.31743(7) 0.33633(3) 0.01521(19) Uani 1 1 d . . . . .
Co2 Co 0.76097(7) 0.43192(7) 0.29426(3) 0.01508(19) Uani 1 1 d . . . . .
Co3 Co 0.71909(7) 0.30674(7) 0.22434(3) 0.01536(19) Uani 1 1 d . . . . .
Co4 Co 0.58526(7) 0.17951(7) 0.26011(3) 0.01482(19) Uani 1 1 d . . . . .
Co5 Co 0.77492(7) 0.23895(7) 0.30139(3) 0.01687(19) Uani 1 1 d . . . . .
Co6 Co 0.46611(7) 0.63970(7) 0.36263(3) 0.0175(2) Uani 1 1 d . . . . .
Co7 Co 0.51559(7) 0.76999(7) 0.30260(3) 0.0183(2) Uani 1 1 d . . . . .
Co8 Co 0.32707(7) 0.75093(7) 0.26237(3) 0.01630(19) Uani 1 1 d . . . . .
Co9 Co 0.25976(7) 0.62094(7) 0.31948(3) 0.01660(19) Uani 1 1 d . . . . .
Co10 Co 0.35498(8) 0.79518(7) 0.34545(3) 0.0201(2) Uani 1 1 d . . . . .
Co11 Co 0.12679(7) 0.39620(7) 0.18145(3) 0.01539(19) Uani 1 1 d . . . . .
Co12 Co 0.24722(8) 0.45697(8) 0.11903(3) 0.0215(2) Uani 1 1 d . . . . .
Co13 Co 0.33220(8) 0.28669(8) 0.11701(3) 0.0188(2) Uani 1 1 d . . . . .
Co14 Co 0.22307(7) 0.21552(7) 0.17797(3) 0.01724(19) Uani 1 1 d . . . . .
Co15 Co 0.13203(7) 0.27932(7) 0.10935(3) 0.01730(19) Uani 1 1 d . . . . .
C1 C 0.6570(5) 0.3162(5) 0.2773(2) 0.0163(14) Uani 1 1 d . . . . .
C2 C 0.3938(5) 0.6771(5) 0.3078(2) 0.0165(14) Uani 1 1 d . . . . .
C3 C 0.2461(5) 0.3465(5) 0.1558(2) 0.0152(13) Uani 1 1 d . . . . .
C4 C 0.6674(5) 0.3378(5) 0.1698(3) 0.0219(15) Uani 1 1 d . . . . .
C5 C 0.5602(5) 0.1278(5) 0.2009(2) 0.0170(14) Uani 1 1 d . . . . .
C6 C 0.4685(5) 0.1158(5) 0.2797(2) 0.0178(14) Uani 1 1 d . . . . .
C7 C 0.8183(6) 0.2196(5) 0.2123(2) 0.0199(14) Uani 1 1 d . . . . .
C8 C 0.6780(6) 0.0829(6) 0.2755(2) 0.0225(15) Uani 1 1 d . . . . .
C9 C 0.8934(6) 0.1688(5) 0.3066(3) 0.0221(15) Uani 1 1 d . . . . .
C10 C 0.7406(5) 0.2314(6) 0.3601(3) 0.0214(15) Uani 1 1 d . . . . .
C11 C 0.8740(6) 0.3715(6) 0.3264(3) 0.0242(16) Uani 1 1 d . . . . .
C12 C 0.8131(6) 0.5633(6) 0.3153(3) 0.0224(15) Uani 1 1 d . . . . .
C13 C 0.6848(6) 0.4306(5) 0.3766(2) 0.0184(14) Uani 1 1 d . . . . .
C14 C 0.8093(6) 0.4390(5) 0.2375(2) 0.0180(14) Uani 1 1 d . . . . .
C15 C 0.5347(6) 0.2642(5) 0.3682(2) 0.0201(14) Uani 1 1 d . . . . .
C16 C 0.1351(6) 0.6245(6) 0.2805(3) 0.0249(16) Uani 1 1 d . . . . .
C17 C 0.2528(6) 0.7663(6) 0.2095(3) 0.0267(17) Uani 1 1 d . . . . .
C18 C 0.2665(6) 0.8571(5) 0.2944(3) 0.0223(15) Uani 1 1 d . . . . .
C19 C 0.4487(6) 0.8302(5) 0.2495(3) 0.0231(16) Uani 1 1 d . . . . .
C20 C 0.2275(6) 0.7302(6) 0.3620(2) 0.0216(15) Uani 1 1 d . . . . .
C21 C 0.3643(5) 0.9156(5) 0.3795(2) 0.0192(14) Uani 1 1 d . . . . .
C22 C 0.5589(6) 0.8899(6) 0.3378(2) 0.0191(14) Uani 1 1 d . . . . .
C23 C 0.2131(6) 0.5213(6) 0.3508(3) 0.0247(16) Uani 1 1 d . . . . .
C24 C 0.4489(6) 0.5198(6) 0.3897(3) 0.0232(16) Uani 1 1 d . . . . .
C25 C 0.6138(6) 0.6657(6) 0.3719(3) 0.0243(16) Uani 1 1 d . . . . .
C26 C 0.4490(6) 0.7294(6) 0.4098(3) 0.0248(17) Uani 1 1 d . . . . .
C27 C 0.6314(6) 0.7445(5) 0.2770(2) 0.0195(14) Uani 1 1 d . . . . .
C28 C 0.3310(6) 0.5770(6) 0.1370(2) 0.0223(15) Uani 1 1 d . . . . .
C29 C 0.0918(6) 0.3733(5) 0.2359(2) 0.0203(15) Uani 1 1 d . . . . .
C30 C 0.0993(6) 0.5369(6) 0.1785(3) 0.0268(17) Uani 1 1 d . . . . .
C31 C 0.1508(6) 0.4958(6) 0.0764(3) 0.0239(16) Uani 1 1 d . . . . .
C32 C -0.0016(6) 0.3544(5) 0.1501(3) 0.0234(16) Uani 1 1 d . . . . .
C33 C 0.0240(6) 0.2798(6) 0.0653(2) 0.0213(15) Uani 1 1 d . . . . .
C34 C 0.1006(6) 0.1522(5) 0.1339(2) 0.0197(14) Uani 1 1 d . . . . .
C35 C 0.2242(6) 0.2131(6) 0.0717(3) 0.0242(16) Uani 1 1 d . . . . .
C36 C 0.3122(6) 0.1110(6) 0.1688(3) 0.0280(17) Uani 1 1 d . . . . .
C37 C 0.4366(7) 0.2146(6) 0.0994(3) 0.0328(19) Uani 1 1 d . . . . .
C38 C 0.3514(7) 0.3996(6) 0.0830(3) 0.0277(17) Uani 1 1 d . . . . .
C39 C 0.1692(6) 0.1536(6) 0.2202(3) 0.0276(17) Uani 1 1 d . . . . .
C40 C 0.2884(6) 0.3020(6) 0.3122(2) 0.0197(14) Uani 1 1 d . . . . .
C41 C 0.5231(6) 0.5302(5) 0.2088(2) 0.0190(14) Uani 1 1 d . . . . .
O4 O 0.6424(4) 0.3601(4) 0.13539(18) 0.0292(12) Uani 1 1 d . . . . .
O5 O 0.5728(4) 0.0699(4) 0.17113(18) 0.0259(12) Uani 1 1 d . . . . .
O6 O 0.4106(4) 0.0527(4) 0.2888(2) 0.0288(13) Uani 1 1 d . . . . .
O7 O 0.8814(4) 0.1674(4) 0.20124(19) 0.0305(13) Uani 1 1 d . . . . .
O8 O 0.7062(4) 0.0000(4) 0.27618(19) 0.0275(12) Uani 1 1 d . . . . .
O9 O 0.9710(4) 0.1299(5) 0.3112(2) 0.0342(14) Uani 1 1 d . . . . .
O10 O 0.7709(4) 0.2021(4) 0.39333(17) 0.0254(11) Uani 1 1 d . . . . .
O11 O 0.9529(4) 0.3870(4) 0.35122(19) 0.0289(12) Uani 1 1 d . . . . .
O12 O 0.8552(4) 0.6430(4) 0.32873(19) 0.0291(12) Uani 1 1 d . . . . .
O13 O 0.7352(4) 0.4675(4) 0.40997(17) 0.0251(11) Uani 1 1 d . . . . .
O14 O 0.8606(4) 0.4925(4) 0.21989(18) 0.0252(11) Uani 1 1 d . . . . .
O15 O 0.4864(4) 0.2280(4) 0.39201(18) 0.0285(12) Uani 1 1 d . . . . .
O16 O 0.0467(4) 0.6430(5) 0.2722(2) 0.0372(15) Uani 1 1 d . . . . .
O17 O 0.2101(5) 0.7852(5) 0.17618(19) 0.0343(13) Uani 1 1 d . . . . .
O18 O 0.2045(4) 0.9195(4) 0.29200(18) 0.0259(12) Uani 1 1 d . . . . .
O19 O 0.4770(4) 0.8843(4) 0.22527(17) 0.0233(11) Uani 1 1 d . . . . .
O20 O 0.1647(4) 0.7455(4) 0.38521(18) 0.0263(12) Uani 1 1 d . . . . .
O21 O 0.3693(4) 0.9935(4) 0.40133(18) 0.0278(12) Uani 1 1 d . . . . .
O22 O 0.5901(4) 0.9679(4) 0.35733(18) 0.0266(12) Uani 1 1 d . . . . .
O23 O 0.1743(4) 0.4728(5) 0.3743(2) 0.0340(13) Uani 1 1 d . . . . .
O24 O 0.4533(5) 0.4656(4) 0.41752(18) 0.0292(12) Uani 1 1 d . . . . .
O25 O 0.6943(4) 0.7086(4) 0.39043(19) 0.0264(12) Uani 1 1 d . . . . .
O26 O 0.4571(5) 0.7671(4) 0.44483(19) 0.0296(12) Uani 1 1 d . . . . .
O27 O 0.7032(4) 0.7356(4) 0.26009(19) 0.0269(12) Uani 1 1 d . . . . .
O28 O 0.3818(4) 0.6556(4) 0.14311(18) 0.0266(12) Uani 1 1 d . . . . .
O29 O 0.0359(4) 0.3612(5) 0.26182(18) 0.0297(13) Uani 1 1 d . . . . .
O30 O 0.0467(5) 0.6000(4) 0.16615(19) 0.0317(13) Uani 1 1 d . . . . .
O31 O 0.0929(4) 0.5221(4) 0.04884(18) 0.0284(12) Uani 1 1 d . . . . .
O32 O -0.0933(4) 0.3426(4) 0.13768(18) 0.0243(11) Uani 1 1 d . . . . .
O33 O -0.0455(5) 0.2836(5) 0.0374(2) 0.0355(14) Uani 1 1 d . . . . .
O34 O 0.0438(4) 0.0776(4) 0.12898(19) 0.0300(13) Uani 1 1 d . . . . .
O35 O 0.2165(5) 0.1553(5) 0.03988(18) 0.0354(14) Uani 1 1 d . . . . .
O36 O 0.3272(5) 0.0258(4) 0.1584(2) 0.0370(14) Uani 1 1 d . . . . .
O37 O 0.4974(5) 0.1663(5) 0.0854(2) 0.0407(15) Uani 1 1 d . . . . .
O38 O 0.3975(5) 0.4268(5) 0.0559(2) 0.0461(17) Uani 1 1 d . . . . .
O39 O 0.1334(5) 0.1082(4) 0.2457(2) 0.0341(13) Uani 1 1 d . . . . .
O40 O 0.2345(5) 0.2538(5) 0.3309(2) 0.0367(14) Uani 1 1 d . . . . .
O41 O 0.5746(4) 0.5758(4) 0.18749(16) 0.0196(10) Uani 1 1 d . . . . .
P1 P 0.13678(15) 0.11753(14) 0.44795(6) 0.0181(4) Uani 1 1 d . . . . .
C101 C 0.2170(7) 0.1880(6) 0.4165(3) 0.0279(17) Uani 1 1 d . . . . .
H10A H 0.2734 0.2328 0.4365 0.042 Uiso 1 1 calc R U . . .
H10B H 0.2497 0.1388 0.3973 0.042 Uiso 1 1 calc R U . . .
H10C H 0.1723 0.2315 0.3983 0.042 Uiso 1 1 calc R U . . .
C102 C 0.0334(6) 0.0355(6) 0.4119(2) 0.0203(15) Uani 1 1 d . . . . .
C103 C 0.0606(7) -0.0300(7) 0.3765(3) 0.035(2) Uani 1 1 d . . . . .
H103 H 0.1324 -0.0276 0.3709 0.042 Uiso 1 1 calc R U . . .
C104 C -0.0171(7) -0.0969(7) 0.3503(3) 0.037(2) Uani 1 1 d . . . . .
H104 H 0.0012 -0.1428 0.3271 0.044 Uiso 1 1 calc R U . . .
C105 C -0.1231(7) -0.0983(6) 0.3575(3) 0.037(2) Uani 1 1 d . . . . .
H105 H -0.1770 -0.1441 0.3389 0.044 Uiso 1 1 calc R U . . .
C106 C -0.1495(7) -0.0325(6) 0.3919(3) 0.0305(18) Uani 1 1 d . . . . .
H106 H -0.2217 -0.0331 0.3968 0.037 Uiso 1 1 calc R U . . .
C107 C -0.0715(6) 0.0336(6) 0.4189(2) 0.0217(15) Uani 1 1 d . . . . .
H107 H -0.0899 0.0783 0.4425 0.026 Uiso 1 1 calc R U . . .
C108 C 0.0776(6) 0.2113(5) 0.4820(2) 0.0193(14) Uani 1 1 d . . . . .
C109 C 0.0972(6) 0.2173(5) 0.5280(2) 0.0207(15) Uani 1 1 d . . . . .
H109 H 0.1424 0.1711 0.5423 0.025 Uiso 1 1 calc R U . . .
C110 C 0.0503(6) 0.2907(6) 0.5523(3) 0.0291(17) Uani 1 1 d . . . . .
H110 H 0.0637 0.2950 0.5837 0.035 Uiso 1 1 calc R U . . .
C111 C -0.0152(7) 0.3576(6) 0.5324(3) 0.0321(19) Uani 1 1 d . . . . .
H111 H -0.0477 0.4071 0.5499 0.038 Uiso 1 1 calc R U . . .
C112 C -0.0344(6) 0.3534(6) 0.4866(3) 0.0289(18) Uani 1 1 d . . . . .
H112 H -0.0790 0.4007 0.4727 0.035 Uiso 1 1 calc R U . . .
C113 C 0.0116(6) 0.2805(5) 0.4615(3) 0.0240(16) Uani 1 1 d . . . . .
H113 H -0.0016 0.2770 0.4301 0.029 Uiso 1 1 calc R U . . .
C114 C 0.2183(5) 0.0363(5) 0.4803(2) 0.0179(14) Uani 1 1 d . . . . .
C115 C 0.1876(6) -0.0698(6) 0.4787(2) 0.0214(15) Uani 1 1 d . . . . .
H115 H 0.1221 -0.0992 0.4613 0.026 Uiso 1 1 calc R U . . .
C116 C 0.2540(6) -0.1325(6) 0.5029(2) 0.0245(16) Uani 1 1 d . . . . .
H116 H 0.2325 -0.2046 0.5025 0.029 Uiso 1 1 calc R U . . .
C117 C 0.3499(6) -0.0913(6) 0.5270(3) 0.0286(17) Uani 1 1 d . . . . .
H117 H 0.3950 -0.1351 0.5429 0.034 Uiso 1 1 calc R U . . .
C118 C 0.3811(6) 0.0142(6) 0.5284(3) 0.0291(17) Uani 1 1 d . . . . .
H118 H 0.4474 0.0426 0.5456 0.035 Uiso 1 1 calc R U . . .
C119 C 0.3164(6) 0.0787(6) 0.5049(3) 0.0235(15) Uani 1 1 d . . . . .
H119 H 0.3385 0.1508 0.5054 0.028 Uiso 1 1 calc R U . . .
P2 P 0.62452(15) 0.80826(14) 0.09623(7) 0.0209(4) Uani 1 1 d . . . . .
C201 C 0.6403(6) 0.8177(6) 0.1553(2) 0.0240(16) Uani 1 1 d . . . . .
H20A H 0.7163 0.8331 0.1677 0.036 Uiso 1 1 calc R U . . .
H20B H 0.5996 0.8738 0.1662 0.036 Uiso 1 1 calc R U . . .
H20C H 0.6138 0.7512 0.1643 0.036 Uiso 1 1 calc R U . . .
C202 C 0.4856(6) 0.7802(6) 0.0753(3) 0.0255(16) Uani 1 1 d . . . . .
C203 C 0.4475(7) 0.6955(6) 0.0441(3) 0.0331(19) Uani 1 1 d . . . . .
H203 H 0.4954 0.6514 0.0321 0.040 Uiso 1 1 calc R U . . .
C204 C 0.3356(8) 0.6762(7) 0.0305(3) 0.038(2) Uani 1 1 d . . . . .
H204 H 0.3079 0.6175 0.0097 0.046 Uiso 1 1 calc R U . . .
C205 C 0.2672(7) 0.7410(7) 0.0468(3) 0.034(2) Uani 1 1 d . . . . .
H205 H 0.1924 0.7273 0.0371 0.041 Uiso 1 1 calc R U . . .
C206 C 0.3050(7) 0.8266(7) 0.0775(3) 0.0329(19) Uani 1 1 d . . . . .
H206 H 0.2563 0.8713 0.0885 0.039 Uiso 1 1 calc R U . . .
C207 C 0.4139(6) 0.8466(6) 0.0920(3) 0.0290(17) Uani 1 1 d . . . . .
H207 H 0.4402 0.9048 0.1132 0.035 Uiso 1 1 calc R U . . .
C208 C 0.7029(6) 0.7068(6) 0.0780(3) 0.0259(16) Uani 1 1 d . . . . .
C209 C 0.6935(9) 0.6100(7) 0.0931(4) 0.054(3) Uani 1 1 d . . . . .
H209 H 0.6440 0.5962 0.1125 0.065 Uiso 1 1 calc R U . . .
C210 C 0.7561(9) 0.5333(7) 0.0800(4) 0.050(3) Uani 1 1 d . . . . .
H210 H 0.7484 0.4661 0.0898 0.060 Uiso 1 1 calc R U . . .
C211 C 0.8287(8) 0.5533(7) 0.0530(3) 0.040(2) Uani 1 1 d . . . . .
H211 H 0.8721 0.5001 0.0446 0.048 Uiso 1 1 calc R U . . .
C212 C 0.8402(8) 0.6488(7) 0.0379(3) 0.041(2) Uani 1 1 d . . . . .
H212 H 0.8917 0.6619 0.0192 0.050 Uiso 1 1 calc R U . . .
C213 C 0.7768(7) 0.7261(6) 0.0498(3) 0.0331(19) Uani 1 1 d . . . . .
H213 H 0.7834 0.7921 0.0388 0.040 Uiso 1 1 calc R U . . .
C214 C 0.6687(6) 0.9296(5) 0.0783(3) 0.0226(15) Uani 1 1 d . . . . .
C215 C 0.6293(6) 0.9501(6) 0.0356(3) 0.0270(17) Uani 1 1 d . . . . .
H215 H 0.5799 0.9004 0.0167 0.032 Uiso 1 1 calc R U . . .
C216 C 0.6623(6) 1.0428(7) 0.0210(3) 0.0316(18) Uani 1 1 d . . . . .
H216 H 0.6356 1.0569 -0.0082 0.038 Uiso 1 1 calc R U . . .
C217 C 0.7336(7) 1.1147(6) 0.0484(3) 0.034(2) Uani 1 1 d . . . . .
H217 H 0.7557 1.1787 0.0383 0.040 Uiso 1 1 calc R U . . .
C218 C 0.7734(6) 1.0940(6) 0.0907(3) 0.0291(17) Uani 1 1 d . . . . .
H218 H 0.8230 1.1440 0.1094 0.035 Uiso 1 1 calc R U . . .
C219 C 0.7418(6) 1.0013(6) 0.1063(3) 0.0239(16) Uani 1 1 d . . . . .
H219 H 0.7695 0.9871 0.1353 0.029 Uiso 1 1 calc R U . . .
C301 C 0.7331(8) 0.5430(7) 0.5123(3) 0.043(2) Uani 1 1 d . U . . .
H30A H 0.7619 0.5708 0.5433 0.052 Uiso 1 1 calc R U . . .
H30B H 0.7927 0.5472 0.4950 0.052 Uiso 1 1 calc R U . . .
Cl1 Cl 0.6350(2) 0.62102(16) 0.49131(8) 0.0412(5) Uani 1 1 d . U . . .
Cl2 Cl 0.6853(2) 0.41208(18) 0.51063(11) 0.0584(8) Uani 1 1 d . U . . .
C401 C 0.9898(10) 0.8542(12) 0.2019(4) 0.075(3) Uani 1 1 d . U . . .
H40A H 1.0093 0.7887 0.2141 0.089 Uiso 1 1 calc R U . . .
H40B H 1.0556 0.9026 0.2063 0.089 Uiso 1 1 calc R U . . .
Cl3 Cl 0.8977(2) 0.9099(2) 0.23140(10) 0.0557(7) Uani 1 1 d . U . . .
Cl4 Cl 0.9444(2) 0.8261(2) 0.14535(9) 0.0524(6) Uani 1 1 d . U . . .
C501 C 1.034(2) -0.0119(15) 0.9801(6) 0.064(6) Uani 0.5 1 d D U P A -1
H50A H 1.0104 -0.0730 0.9578 0.076 Uiso 0.5 1 calc R U P A -1
H50B H 1.1122 0.0035 0.9815 0.076 Uiso 0.5 1 calc R U P A -1
Cl5 Cl 0.9673(9) 0.0974(7) 0.9637(4) 0.102(4) Uani 0.5 1 d D U P A -1
Cl6 Cl 1.0078(8) -0.0424(10) 1.0324(3) 0.103(3) Uani 0.5 1 d D U P A -1

loop_
_atom_site_aniso_label
_atom_site_aniso_U_11
_atom_site_aniso_U_22
_atom_site_aniso_U_33
_atom_site_aniso_U_23
_atom_site_aniso_U_13
_atom_site_aniso_U_12
Pd1 0.0136(2) 0.0124(2) 0.0154(3) 0.00235(19) 0.00068(19) 0.00188(18)
Pd2 0.0142(2) 0.0153(2) 0.0139(3) 0.00078(19) 0.00056(19) 0.00418(19)
Pd3 0.0123(2) 0.0137(2) 0.0147(3) 0.00142(19) 0.00170(19) 0.00051(18)
Pd4 0.0155(3) 0.0186(3) 0.0259(3) 0.0032(2) 0.0026(2) 0.0043(2)
Pd5 0.0219(3) 0.0173(3) 0.0232(3) -0.0013(2) 0.0016(2) 0.0017(2)
Pd6 0.0157(3) 0.0238(3) 0.0162(3) 0.0053(2) 0.0011(2) 0.0015(2)
Pd7 0.0184(3) 0.0211(3) 0.0171(3) -0.0014(2) -0.0009(2) 0.0074(2)
Pd8 0.0156(3) 0.0179(3) 0.0223(3) -0.0033(2) -0.0009(2) 0.0023(2)
Pd9 0.0226(3) 0.0152(2) 0.0220(3) -0.0002(2) -0.0031(2) 0.0044(2)
Co1 0.0144(4) 0.0179(4) 0.0138(5) 0.0031(3) 0.0021(4) 0.0033(3)
Co2 0.0133(4) 0.0150(4) 0.0163(5) 0.0010(3) 0.0014(4) 0.0001(3)
Co3 0.0159(4) 0.0145(4) 0.0162(5) 0.0016(3) 0.0043(4) 0.0018(3)
Co4 0.0133(4) 0.0131(4) 0.0180(5) 0.0024(3) 0.0022(4) 0.0008(3)
Co5 0.0153(4) 0.0190(4) 0.0174(5) 0.0047(4) 0.0025(4) 0.0062(4)
Co6 0.0151(4) 0.0177(4) 0.0189(5) 0.0013(4) 0.0000(4) 0.0032(4)
Co7 0.0146(4) 0.0186(5) 0.0207(5) -0.0015(4) 0.0029(4) -0.0004(4)
Co8 0.0146(4) 0.0135(4) 0.0202(5) 0.0019(4) 0.0006(4) 0.0015(3)
Co9 0.0131(4) 0.0187(4) 0.0181(5) 0.0023(4) 0.0026(4) 0.0012(3)
Co10 0.0163(5) 0.0191(5) 0.0238(5) -0.0063(4) 0.0051(4) 0.0011(4)
Co11 0.0140(4) 0.0159(4) 0.0155(5) 0.0011(3) 0.0002(4) 0.0017(3)
Co12 0.0183(5) 0.0212(5) 0.0240(5) 0.0098(4) -0.0030(4) -0.0019(4)
Co13 0.0163(5) 0.0246(5) 0.0162(5) 0.0032(4) 0.0037(4) 0.0034(4)
Co14 0.0187(5) 0.0134(4) 0.0193(5) 0.0037(4) 0.0016(4) 0.0001(4)
Co15 0.0168(5) 0.0182(4) 0.0157(5) 0.0005(4) 0.0001(4) 0.0000(4)
C1 0.011(3) 0.012(3) 0.025(4) 0.002(3) 0.002(3) 0.000(2)
C2 0.016(3) 0.014(3) 0.016(3) -0.006(3) -0.002(3) 0.004(3)
C3 0.015(3) 0.013(3) 0.017(3) 0.008(3) -0.001(3) -0.004(2)
C4 0.014(3) 0.018(3) 0.034(5) 0.003(3) 0.006(3) -0.001(3)
C5 0.018(3) 0.018(3) 0.015(3) 0.004(3) 0.000(3) 0.002(3)
C6 0.018(3) 0.021(3) 0.014(3) 0.000(3) 0.004(3) 0.002(3)
C7 0.022(4) 0.020(3) 0.018(4) 0.003(3) 0.002(3) -0.001(3)
C8 0.018(3) 0.029(4) 0.021(4) 0.006(3) 0.001(3) 0.002(3)
C9 0.023(4) 0.021(3) 0.024(4) 0.008(3) 0.004(3) 0.001(3)
C10 0.012(3) 0.025(4) 0.027(4) 0.001(3) 0.001(3) 0.004(3)
C11 0.023(4) 0.028(4) 0.024(4) 0.005(3) 0.007(3) 0.011(3)
C12 0.021(4) 0.026(4) 0.022(4) 0.003(3) 0.006(3) 0.004(3)
C13 0.023(4) 0.021(3) 0.015(4) 0.005(3) 0.009(3) 0.006(3)
C14 0.020(3) 0.020(3) 0.013(3) -0.003(3) 0.001(3) 0.004(3)
C15 0.020(3) 0.021(3) 0.020(4) 0.002(3) 0.003(3) 0.004(3)
C16 0.027(4) 0.023(4) 0.023(4) -0.002(3) 0.004(3) 0.001(3)
C17 0.019(4) 0.027(4) 0.034(5) 0.001(3) 0.005(3) -0.002(3)
C18 0.022(4) 0.018(3) 0.027(4) 0.003(3) 0.005(3) -0.001(3)
C19 0.018(3) 0.019(3) 0.031(4) -0.004(3) 0.000(3) 0.006(3)
C20 0.019(3) 0.027(4) 0.017(4) -0.006(3) 0.002(3) 0.003(3)
C21 0.016(3) 0.023(4) 0.019(4) 0.005(3) 0.001(3) 0.010(3)
C22 0.018(3) 0.025(4) 0.015(4) 0.004(3) 0.000(3) 0.005(3)
C23 0.020(4) 0.035(4) 0.019(4) 0.001(3) 0.006(3) -0.004(3)
C24 0.016(3) 0.023(4) 0.034(4) 0.008(3) 0.010(3) 0.006(3)
C25 0.025(4) 0.031(4) 0.020(4) 0.010(3) 0.001(3) 0.009(3)
C26 0.011(3) 0.019(3) 0.040(5) -0.002(3) -0.002(3) -0.001(3)
C27 0.017(3) 0.020(3) 0.021(4) 0.003(3) 0.000(3) 0.000(3)
C28 0.021(4) 0.030(4) 0.018(4) 0.010(3) 0.004(3) 0.003(3)
C29 0.017(3) 0.022(3) 0.021(4) 0.002(3) -0.001(3) 0.004(3)
C30 0.018(4) 0.024(4) 0.034(5) 0.005(3) -0.008(3) -0.002(3)
C31 0.028(4) 0.023(4) 0.023(4) 0.003(3) 0.011(3) -0.002(3)
C32 0.027(4) 0.017(3) 0.026(4) 0.005(3) 0.003(3) 0.002(3)
C33 0.023(4) 0.023(4) 0.018(4) 0.005(3) 0.001(3) 0.005(3)
C34 0.017(3) 0.020(3) 0.023(4) 0.001(3) 0.007(3) 0.001(3)
C35 0.021(4) 0.031(4) 0.023(4) 0.010(3) 0.004(3) 0.006(3)
C36 0.022(4) 0.029(4) 0.034(5) 0.001(3) 0.008(3) 0.006(3)
C37 0.024(4) 0.026(4) 0.046(5) -0.004(4) 0.001(4) 0.000(3)
C38 0.034(4) 0.031(4) 0.022(4) 0.012(3) 0.010(3) 0.005(3)
C39 0.024(4) 0.022(4) 0.036(5) 0.000(3) 0.004(3) 0.006(3)
C40 0.020(3) 0.030(4) 0.010(3) 0.006(3) 0.000(3) 0.005(3)
C41 0.018(3) 0.016(3) 0.023(4) 0.003(3) 0.002(3) 0.003(3)
O4 0.025(3) 0.044(3) 0.018(3) 0.010(2) -0.002(2) 0.000(2)
O5 0.020(3) 0.026(3) 0.031(3) -0.002(2) 0.004(2) 0.005(2)
O6 0.025(3) 0.018(3) 0.047(4) 0.007(2) 0.015(3) 0.000(2)
O7 0.031(3) 0.033(3) 0.031(3) 0.001(2) 0.013(3) 0.014(2)
O8 0.021(3) 0.018(3) 0.044(4) 0.007(2) 0.000(2) 0.004(2)
O9 0.022(3) 0.040(3) 0.044(4) 0.013(3) 0.005(3) 0.018(3)
O10 0.032(3) 0.032(3) 0.016(3) 0.009(2) 0.005(2) 0.012(2)
O11 0.017(3) 0.033(3) 0.034(3) 0.002(2) -0.003(2) 0.003(2)
O12 0.033(3) 0.018(3) 0.035(3) -0.005(2) 0.011(3) -0.006(2)
O13 0.028(3) 0.029(3) 0.016(3) 0.002(2) -0.004(2) 0.007(2)
O14 0.026(3) 0.023(3) 0.028(3) 0.001(2) 0.010(2) -0.005(2)
O15 0.030(3) 0.030(3) 0.028(3) 0.009(2) 0.008(2) 0.004(2)
O16 0.019(3) 0.056(4) 0.031(3) -0.010(3) -0.005(2) 0.011(3)
O17 0.032(3) 0.041(3) 0.027(3) 0.008(3) -0.007(3) -0.002(3)
O18 0.028(3) 0.022(3) 0.029(3) 0.001(2) 0.007(2) 0.008(2)
O19 0.026(3) 0.022(3) 0.023(3) 0.006(2) 0.006(2) -0.001(2)
O20 0.025(3) 0.029(3) 0.027(3) 0.001(2) 0.009(2) 0.005(2)
O21 0.031(3) 0.024(3) 0.027(3) -0.006(2) 0.002(2) 0.009(2)
O22 0.025(3) 0.024(3) 0.028(3) -0.005(2) 0.001(2) 0.001(2)
O23 0.025(3) 0.038(3) 0.040(4) 0.010(3) 0.010(3) -0.005(2)
O24 0.041(3) 0.026(3) 0.022(3) 0.001(2) 0.009(2) 0.003(2)
O25 0.019(3) 0.025(3) 0.033(3) -0.003(2) -0.002(2) 0.003(2)
O26 0.033(3) 0.031(3) 0.023(3) -0.003(2) 0.000(2) 0.007(2)
O27 0.020(3) 0.029(3) 0.032(3) 0.001(2) 0.010(2) 0.001(2)
O28 0.033(3) 0.022(3) 0.023(3) 0.008(2) -0.002(2) -0.006(2)
O29 0.023(3) 0.045(3) 0.026(3) 0.018(3) 0.006(2) 0.010(2)
O30 0.036(3) 0.022(3) 0.034(3) 0.005(2) -0.007(3) 0.004(2)
O31 0.026(3) 0.038(3) 0.020(3) 0.011(2) -0.005(2) 0.005(2)
O32 0.017(3) 0.026(3) 0.028(3) 0.001(2) 0.000(2) 0.003(2)
O33 0.026(3) 0.042(3) 0.034(4) 0.006(3) -0.006(3) -0.003(3)
O34 0.032(3) 0.024(3) 0.030(3) 0.003(2) 0.000(2) -0.008(2)
O35 0.034(3) 0.052(4) 0.018(3) -0.012(3) 0.006(2) 0.003(3)
O36 0.025(3) 0.026(3) 0.056(4) -0.003(3) 0.001(3) 0.002(2)
O37 0.034(3) 0.049(4) 0.042(4) -0.002(3) 0.012(3) 0.019(3)
O38 0.047(4) 0.049(4) 0.055(4) 0.026(3) 0.030(3) 0.015(3)
O39 0.044(4) 0.030(3) 0.032(3) 0.009(3) 0.014(3) 0.001(3)
O40 0.037(3) 0.049(4) 0.030(3) 0.023(3) 0.013(3) 0.001(3)
O41 0.018(2) 0.020(2) 0.021(3) 0.004(2) 0.007(2) -0.0038(19)
P1 0.0195(9) 0.0205(9) 0.0148(9) 0.0034(7) 0.0013(7) 0.0067(7)
C101 0.043(5) 0.029(4) 0.017(4) 0.009(3) 0.011(3) 0.014(4)
C102 0.019(3) 0.025(4) 0.016(4) 0.000(3) -0.002(3) 0.012(3)
C103 0.029(4) 0.043(5) 0.029(5) -0.007(4) -0.006(4) 0.018(4)
C104 0.048(5) 0.034(4) 0.022(4) -0.013(3) -0.013(4) 0.020(4)
C105 0.039(5) 0.023(4) 0.042(5) -0.002(4) -0.015(4) 0.006(4)
C106 0.029(4) 0.027(4) 0.034(5) 0.008(3) -0.004(3) 0.006(3)
C107 0.027(4) 0.025(4) 0.012(3) 0.003(3) -0.001(3) 0.005(3)
C108 0.017(3) 0.020(3) 0.020(4) 0.003(3) -0.002(3) 0.003(3)
C109 0.024(4) 0.023(3) 0.016(4) 0.007(3) 0.002(3) 0.002(3)
C110 0.029(4) 0.037(4) 0.019(4) -0.007(3) 0.004(3) 0.005(3)
C111 0.031(4) 0.026(4) 0.037(5) -0.011(3) 0.006(4) 0.005(3)
C112 0.020(4) 0.019(4) 0.047(5) 0.002(3) 0.005(3) 0.006(3)
C113 0.025(4) 0.020(3) 0.028(4) 0.008(3) 0.003(3) 0.002(3)
C114 0.018(3) 0.023(3) 0.013(3) 0.004(3) 0.003(3) 0.005(3)
C115 0.018(3) 0.023(4) 0.025(4) 0.006(3) 0.004(3) 0.004(3)
C116 0.030(4) 0.024(4) 0.021(4) 0.005(3) 0.004(3) 0.005(3)
C117 0.029(4) 0.034(4) 0.023(4) 0.005(3) 0.002(3) 0.013(3)
C118 0.025(4) 0.036(4) 0.025(4) 0.000(3) -0.005(3) 0.010(3)
C119 0.022(4) 0.022(4) 0.027(4) 0.004(3) 0.002(3) 0.005(3)
P2 0.0229(9) 0.0189(9) 0.0225(10) 0.0055(7) 0.0065(8) 0.0020(7)
C201 0.025(4) 0.026(4) 0.021(4) 0.007(3) 0.003(3) 0.000(3)
C202 0.024(4) 0.026(4) 0.026(4) 0.011(3) -0.001(3) -0.002(3)
C203 0.036(5) 0.028(4) 0.031(5) -0.005(3) 0.003(4) -0.004(3)
C204 0.048(6) 0.038(5) 0.023(4) 0.011(4) -0.008(4) -0.011(4)
C205 0.031(4) 0.048(5) 0.023(4) 0.022(4) -0.007(3) -0.009(4)
C206 0.028(4) 0.036(4) 0.035(5) 0.012(4) 0.003(4) 0.000(4)
C207 0.023(4) 0.030(4) 0.035(5) 0.012(3) 0.002(3) 0.002(3)
C208 0.030(4) 0.020(4) 0.028(4) 0.001(3) 0.006(3) 0.003(3)
C209 0.072(7) 0.034(5) 0.075(8) 0.026(5) 0.052(6) 0.020(5)
C210 0.065(7) 0.029(5) 0.067(7) 0.021(5) 0.034(6) 0.013(5)
C211 0.046(5) 0.030(4) 0.047(6) -0.001(4) 0.020(5) 0.014(4)
C212 0.046(6) 0.034(5) 0.047(6) -0.002(4) 0.022(5) 0.005(4)
C213 0.047(5) 0.026(4) 0.029(5) 0.001(3) 0.017(4) 0.002(4)
C214 0.025(4) 0.019(3) 0.028(4) 0.009(3) 0.013(3) 0.004(3)
C215 0.029(4) 0.030(4) 0.023(4) 0.005(3) 0.004(3) 0.005(3)
C216 0.025(4) 0.041(5) 0.031(5) 0.017(4) 0.000(3) 0.006(4)
C217 0.029(4) 0.027(4) 0.050(6) 0.021(4) 0.012(4) 0.005(3)
C218 0.028(4) 0.023(4) 0.035(5) 0.004(3) 0.008(4) -0.005(3)
C219 0.024(4) 0.024(4) 0.023(4) 0.004(3) 0.002(3) 0.002(3)
C301 0.045(5) 0.047(5) 0.039(5) 0.006(4) 0.006(4) 0.011(4)
Cl1 0.0508(13) 0.0304(10) 0.0393(13) 0.0075(9) -0.0053(10) 0.0045(9)
Cl2 0.0735(18) 0.0323(12) 0.085(2) 0.0192(12) 0.0495(16) 0.0180(12)
C401 0.055(7) 0.100(8) 0.061(7) -0.008(7) -0.009(6) 0.019(6)
Cl3 0.0498(15) 0.0595(16) 0.0537(17) -0.0027(13) 0.0022(12) 0.0015(12)
Cl4 0.0517(15) 0.0570(15) 0.0503(16) 0.0111(12) 0.0027(12) 0.0219(12)
C501 0.067(11) 0.061(11) 0.052(11) -0.012(9) -0.023(9) 0.027(9)
Cl5 0.115(6) 0.087(5) 0.089(6) -0.039(4) -0.030(5) 0.068(5)
Cl6 0.079(6) 0.158(10) 0.057(5) -0.010(6) 0.004(5) -0.041(6)

loop_
_atom_type_symbol
_atom_type_description
_atom_type_scat_dispersion_real
_atom_type_scat_dispersion_imag
_atom_type_scat_source
C C 0.0033 0.0016 'International Tables Vol C Tables 4.2.6.8 and 6.1.1.4'
H H 0.0000 0.0000 'International Tables Vol C Tables 4.2.6.8 and 6.1.1.4'
O O 0.0106 0.0060 'International Tables Vol C Tables 4.2.6.8 and 6.1.1.4'
P P 0.1023 0.0942 'International Tables Vol C Tables 4.2.6.8 and 6.1.1.4'
Co Co 0.3494 0.9721 'International Tables Vol C Tables 4.2.6.8 and 6.1.1.4'
Pd Pd -0.9988 1.0072 'International Tables Vol C Tables 4.2.6.8 and 6.1.1.4'
Cl Cl 0.1484 0.1585 'International Tables Vol C Tables 4.2.6.8 and 6.1.1.4'

loop_
_geom_angle_atom_site_label_1
_geom_angle_atom_site_label_2
_geom_angle_atom_site_label_3
_geom_angle
C1 Pd1 C41 152.2(3)
C1 Pd1 Co3 45.6(2)
C41 Pd1 Co3 112.6(2)
C1 Pd1 Pd3 151.38(19)
C41 Pd1 Pd3 50.9(2)
Co3 Pd1 Pd3 126.11(3)
C1 Pd1 Pd2 141.4(2)
C41 Pd1 Pd2 50.4(2)
Co3 Pd1 Pd2 156.24(3)
Pd3 Pd1 Pd2 59.996(18)
C1 Pd1 Co2 43.21(18)
C41 Pd1 Co2 113.2(2)
Co3 Pd1 Co2 55.19(3)
Pd3 Pd1 Co2 164.02(3)
Pd2 Pd1 Co2 112.00(3)
C1 Pd1 Pd4 72.78(19)
C41 Pd1 Pd4 134.90(19)
Co3 Pd1 Pd4 107.82(3)
Pd3 Pd1 Pd4 89.14(2)
Pd2 Pd1 Pd4 94.69(2)
Co2 Pd1 Pd4 105.80(3)
C1 Pd1 Pd7 79.7(2)
C41 Pd1 Pd7 100.4(2)
Co3 Pd1 Pd7 113.40(3)
Pd3 Pd1 Pd7 119.80(2)
Pd2 Pd1 Pd7 62.039(19)
Co2 Pd1 Pd7 58.97(2)
Pd4 Pd1 Pd7 80.56(2)
C1 Pd1 Pd9 90.17(19)
C41 Pd1 Pd9 104.7(2)
Co3 Pd1 Pd9 81.85(3)
Pd3 Pd1 Pd9 61.475(19)
Pd2 Pd1 Pd9 116.46(2)
Co2 Pd1 Pd9 130.58(3)
Pd4 Pd1 Pd9 61.94(2)
Pd7 Pd1 Pd9 142.46(3)
C1 Pd1 Co4 37.37(18)
C41 Pd1 Co4 154.1(2)
Co3 Pd1 Co4 55.67(3)
Pd3 Pd1 Co4 114.04(3)
Pd2 Pd1 Co4 147.13(3)
Co2 Pd1 Co4 80.34(3)
Pd4 Pd1 Co4 52.46(2)
Pd7 Pd1 Co4 105.42(3)
Pd9 Pd1 Co4 53.54(2)
C2 Pd2 C41 157.6(3)
C2 Pd2 Co7 45.7(2)
C41 Pd2 Co7 114.26(19)
C2 Pd2 Pd3 141.22(19)
C41 Pd2 Pd3 50.65(19)
Co7 Pd2 Pd3 153.78(3)
C2 Pd2 Pd1 148.06(19)
C41 Pd2 Pd1 49.00(18)
Co7 Pd2 Pd1 130.70(3)
Pd3 Pd2 Pd1 59.961(18)
C2 Pd2 Co8 42.80(19)
C41 Pd2 Co8 121.09(18)
Co7 Pd2 Co8 54.45(3)
Pd3 Pd2 Co8 111.07(3)
Pd1 Pd2 Co8 169.13(3)
C2 Pd2 Pd8 77.70(19)
C41 Pd2 Pd8 107.56(19)
Co7 Pd2 Pd8 111.24(3)
Pd3 Pd2 Pd8 63.664(19)
Pd1 Pd2 Pd8 118.02(2)
Co8 Pd2 Pd8 57.59(2)
C2 Pd2 Pd5 72.7(2)
C41 Pd2 Pd5 129.42(18)
Co7 Pd2 Pd5 109.14(3)
Pd3 Pd2 Pd5 95.32(2)
Pd1 Pd2 Pd5 83.09(2)
Co8 Pd2 Pd5 104.69(3)
Pd8 Pd2 Pd5 78.40(2)
C2 Pd2 Pd7 89.26(19)
C41 Pd2 Pd7 98.31(19)
Co7 Pd2 Pd7 82.17(3)
Pd3 Pd2 Pd7 118.56(2)
Pd1 Pd2 Pd7 60.773(18)
Co8 Pd2 Pd7 129.43(3)
Pd8 Pd2 Pd7 141.30(3)
Pd5 Pd2 Pd7 62.91(2)
C2 Pd2 Co6 37.72(19)
C41 Pd2 Co6 148.07(19)
Co7 Pd2 Co6 56.28(3)
Pd3 Pd2 Co6 148.76(3)
Pd1 Pd2 Co6 110.61(3)
Co8 Pd2 Co6 80.25(3)
Pd8 Pd2 Co6 104.03(3)
Pd5 Pd2 Co6 53.46(2)
Pd7 Pd2 Co6 52.19(2)
C3 Pd3 C41 161.5(3)
C3 Pd3 Co12 46.46(17)
C41 Pd3 Co12 120.11(19)
C3 Pd3 C28 86.4(2)
C41 Pd3 C28 82.9(2)
Co12 Pd3 C28 40.32(17)
C3 Pd3 Pd1 137.86(18)
C41 Pd3 Pd1 48.96(18)
Co12 Pd3 Pd1 159.66(3)
C28 Pd3 Pd1 131.65(16)
C3 Pd3 Pd2 146.47(19)
C41 Pd3 Pd2 50.10(19)
Co12 Pd3 Pd2 130.04(3)
C28 Pd3 Pd2 95.13(17)
Pd1 Pd3 Pd2 60.043(18)
C3 Pd3 Pd6 71.82(18)
C41 Pd3 Pd6 126.3(2)
Co12 Pd3 Pd6 109.23(3)
C28 Pd3 Pd6 131.63(16)
Pd1 Pd3 Pd6 88.65(2)
Pd2 Pd3 Pd6 82.64(2)
C3 Pd3 Co13 41.87(19)
C41 Pd3 Co13 122.10(19)
Co12 Pd3 Co13 54.99(3)
C28 Pd3 Co13 86.56(17)
Pd1 Pd3 Co13 112.87(3)
Pd2 Pd3 Co13 171.50(3)
Pd6 Pd3 Co13 102.47(3)
C3 Pd3 Pd9 76.97(18)
C41 Pd3 Pd9 103.16(18)
Co12 Pd3 Pd9 113.29(3)
C28 Pd3 Pd9 143.52(17)
Pd1 Pd3 Pd9 61.553(19)
Pd2 Pd3 Pd9 116.58(2)
Pd6 Pd3 Pd9 73.41(2)
Co13 Pd3 Pd9 59.46(2)
C3 Pd3 Pd8 88.16(19)
C41 Pd3 Pd8 103.80(18)
Co12 Pd3 Pd8 83.27(3)
C28 Pd3 Pd8 76.31(16)
Pd1 Pd3 Pd8 114.82(2)
Pd2 Pd3 Pd8 60.013(18)
Pd6 Pd3 Pd8 60.776(19)
Co13 Pd3 Pd8 128.40(3)
Pd9 Pd3 Pd8 134.19(2)
C3 Pd3 Co11 37.00(19)
C41 Pd3 Co11 154.42(18)
Co12 Pd3 Co11 56.95(3)
C28 Pd3 Co11 83.87(16)
Pd1 Pd3 Co11 141.43(3)
Pd2 Pd3 Co11 109.74(3)
Pd6 Pd3 Co11 52.81(2)
Co13 Pd3 Co11 78.71(3)
Pd9 Pd3 Co11 100.49(2)
Pd8 Pd3 Co11 51.61(2)
C40 Pd4 C6 115.2(3)
C40 Pd4 C15 94.6(2)
C6 Pd4 C15 83.0(2)
C40 Pd4 Co4 159.2(2)
C6 Pd4 Co4 44.47(18)
C15 Pd4 Co4 87.53(16)
C40 Pd4 Co1 128.71(19)
C6 Pd4 Co1 88.09(19)
C15 Pd4 Co1 40.85(16)
Co4 Pd4 Co1 63.52(3)
C40 Pd4 Pd6 49.71(18)
C6 Pd4 Pd6 122.09(19)
C15 Pd4 Pd6 141.45(16)
Co4 Pd4 Pd6 131.02(3)
Co1 Pd4 Pd6 148.59(3)
C40 Pd4 Pd5 52.0(2)
C6 Pd4 Pd5 163.32(18)
C15 Pd4 Pd5 87.29(15)
Co4 Pd4 Pd5 148.78(3)
Co1 Pd4 Pd5 93.44(3)
Pd6 Pd4 Pd5 60.42(2)
C40 Pd4 Pd1 128.34(19)
C6 Pd4 Pd1 112.28(18)
C15 Pd4 Pd1 110.38(17)
Co4 Pd4 Pd1 69.29(3)
Co1 Pd4 Pd1 70.99(3)
Pd6 Pd4 Pd1 87.97(2)
Pd5 Pd4 Pd1 83.82(2)
C40 Pd4 Pd9 117.96(19)
C6 Pd4 Pd9 72.77(18)
C15 Pd4 Pd9 145.27(16)
Co4 Pd4 Pd9 57.74(3)
Co1 Pd4 Pd9 112.35(3)
Pd6 Pd4 Pd9 73.29(2)
Pd5 Pd4 Pd9 121.45(3)
Pd1 Pd4 Pd9 59.589(19)
C40 Pd5 C24 121.1(3)
C40 Pd5 C23 89.4(3)
C24 Pd5 C23 83.5(3)
C40 Pd5 Co9 120.44(18)
C24 Pd5 Co9 90.48(18)
C23 Pd5 Co9 41.79(19)
C40 Pd5 Co6 163.95(18)
C24 Pd5 Co6 43.57(19)
C23 Pd5 Co6 84.38(18)
Co9 Pd5 Co6 62.60(3)
C40 Pd5 Pd4 49.98(19)
C24 Pd5 Pd4 115.71(18)
C23 Pd5 Pd4 139.36(19)
Co9 Pd5 Pd4 153.57(3)
Co6 Pd5 Pd4 134.75(3)
C40 Pd5 Pd6 49.08(18)
C24 Pd5 Pd6 170.11(19)
C23 Pd5 Pd6 95.11(18)
Co9 Pd5 Pd6 94.96(3)
Co6 Pd5 Pd6 146.17(3)
Pd4 Pd5 Pd6 59.72(2)
C40 Pd5 Pd2 127.79(18)
C24 Pd5 Pd2 108.18(19)
C23 Pd5 Pd2 113.61(19)
Co9 Pd5 Pd2 72.27(3)
Co6 Pd5 Pd2 68.16(3)
Pd4 Pd5 Pd2 94.80(2)
Pd6 Pd5 Pd2 81.39(2)
C40 Pd5 Pd7 128.18(19)
C24 Pd5 Pd7 64.78(19)
C23 Pd5 Pd7 139.25(18)
Co9 Pd5 Pd7 110.43(3)
Co6 Pd5 Pd7 55.12(2)
Pd4 Pd5 Pd7 79.95(2)
Pd6 Pd5 Pd7 120.45(3)
Pd2 Pd5 Pd7 58.949(19)
C40 Pd6 C29 107.3(3)
C40 Pd6 Co11 150.9(2)
C29 Pd6 Co11 44.0(2)
C40 Pd6 Co14 121.3(2)
C29 Pd6 Co14 85.8(2)
Co11 Pd6 Co14 61.89(3)
C40 Pd6 Pd4 50.49(19)
C29 Pd6 Pd4 156.3(2)
Co11 Pd6 Pd4 156.07(3)
Co14 Pd6 Pd4 99.13(3)
C40 Pd6 Pd5 51.9(2)
C29 Pd6 Pd5 116.0(2)
Co11 Pd6 Pd5 135.91(3)
Co14 Pd6 Pd5 158.02(3)
Pd4 Pd6 Pd5 59.85(2)
C40 Pd6 Pd3 137.7(2)
C29 Pd6 Pd3 112.8(2)
Co11 Pd6 Pd3 71.06(3)
Co14 Pd6 Pd3 75.36(3)
Pd4 Pd6 Pd3 90.83(2)
Pd5 Pd6 Pd3 97.17(2)
C40 Pd6 Pd8 124.7(2)
C29 Pd6 Pd8 68.41(19)
Co11 Pd6 Pd8 57.10(2)
Co14 Pd6 Pd8 113.47(3)
Pd4 Pd6 Pd8 128.43(3)
Pd5 Pd6 Pd8 79.51(2)
Pd3 Pd6 Pd8 62.482(19)
C13 Pd7 C25 99.1(3)
C13 Pd7 Co6 116.11(18)
C25 Pd7 Co6 44.7(2)
C13 Pd7 Co1 43.3(2)
C25 Pd7 Co1 141.16(19)
Co6 Pd7 Co1 132.39(4)
C13 Pd7 Co2 70.48(18)
C25 Pd7 Co2 125.9(2)
Co6 Pd7 Co2 167.60(4)
Co1 Pd7 Co2 59.83(3)
C13 Pd7 Pd1 111.00(19)
C25 Pd7 Pd1 148.38(19)
Co6 Pd7 Pd1 122.63(3)
Co1 Pd7 Pd1 70.37(3)
Co2 Pd7 Pd1 59.96(2)
C13 Pd7 Pd2 162.1(2)
C25 Pd7 Pd2 95.51(19)
Co6 Pd7 Pd2 68.44(3)
Co1 Pd7 Pd2 120.08(3)
Co2 Pd7 Pd2 108.74(3)
Pd1 Pd7 Pd2 57.189(18)
C13 Pd7 Pd5 108.59(19)
C25 Pd7 Pd5 101.0(2)
Co6 Pd7 Pd5 56.69(3)
Co1 Pd7 Pd5 86.84(3)
Co2 Pd7 Pd5 133.00(3)
Pd1 Pd7 Pd5 78.92(2)
Pd2 Pd7 Pd5 58.143(19)
C30 Pd8 C16 96.9(3)
C30 Pd8 Co11 45.1(2)
C16 Pd8 Co11 113.8(2)
C30 Pd8 Co9 139.9(2)
C16 Pd8 Co9 43.2(2)
Co11 Pd8 Co9 134.93(4)
C30 Pd8 Co8 122.5(2)
C16 Pd8 Co8 75.3(2)
Co11 Pd8 Co8 163.59(4)
Co9 Pd8 Co8 61.19(3)
C30 Pd8 Pd2 148.4(2)
C16 Pd8 Pd2 113.4(2)
Co11 Pd8 Pd2 122.33(3)
Co9 Pd8 Pd2 71.39(3)
Co8 Pd8 Pd2 60.91(2)
C30 Pd8 Pd6 101.7(2)
C16 Pd8 Pd6 107.4(2)
Co11 Pd8 Pd6 57.02(2)
Co9 Pd8 Pd6 89.77(3)
Co8 Pd8 Pd6 135.32(3)
Pd2 Pd8 Pd6 78.61(2)
C30 Pd8 Pd3 97.0(2)
C16 Pd8 Pd3 160.9(2)
Co11 Pd8 Pd3 68.41(3)
Co9 Pd8 Pd3 120.89(3)
Co8 Pd8 Pd3 107.73(3)
Pd2 Pd8 Pd3 56.323(17)
Pd6 Pd8 Pd3 56.742(17)
C5 Pd9 C36 94.2(3)
C5 Pd9 Co14 137.16(19)
C36 Pd9 Co14 43.5(2)
C5 Pd9 Co4 43.59(19)
C36 Pd9 Co4 116.4(2)
Co14 Pd9 Co4 137.81(4)
C5 Pd9 Co13 122.79(19)
C36 Pd9 Co13 70.9(2)
Co14 Pd9 Co13 58.91(3)
Co4 Pd9 Co13 162.42(4)
C5 Pd9 Pd3 148.47(18)
C36 Pd9 Pd3 114.3(2)
Co14 Pd9 Pd3 73.47(3)
Co4 Pd9 Pd3 123.76(3)
Co13 Pd9 Pd3 60.16(2)
C5 Pd9 Pd1 97.80(19)
C36 Pd9 Pd1 164.9(2)
Co14 Pd9 Pd1 122.94(3)
Co4 Pd9 Pd1 67.97(2)
Co13 Pd9 Pd1 109.54(3)
Pd3 Pd9 Pd1 56.972(18)
C5 Pd9 Pd4 98.09(19)
C36 Pd9 Pd4 110.8(2)
Co14 Pd9 Pd4 93.17(3)
Co4 Pd9 Pd4 55.72(2)
Co13 Pd9 Pd4 139.10(3)
Pd3 Pd9 Pd4 84.74(2)
Pd1 Pd9 Pd4 58.474(19)
C15 Co1 C13 96.9(3)
C15 Co1 C1 141.2(3)
C13 Co1 C1 118.8(3)
C15 Co1 C10 92.5(3)
C13 Co1 C10 92.2(3)
C1 Co1 C10 100.3(3)
C15 Co1 Co5 132.2(2)
C13 Co1 Co5 110.8(2)
C1 Co1 Co5 50.61(19)
C10 Co1 Co5 49.8(2)
C15 Co1 Pd4 66.9(2)
C13 Co1 Pd4 128.6(2)
C1 Co1 Pd4 78.4(2)
C10 Co1 Pd4 134.7(2)
Co5 Co1 Pd4 115.71(4)
C15 Co1 Pd7 108.1(2)
C13 Co1 Pd7 51.8(2)
C1 Co1 Pd7 85.25(19)
C10 Co1 Pd7 139.4(2)
Co5 Co1 Pd7 119.69(4)
Pd4 Co1 Pd7 85.89(3)
C15 Co1 Co2 169.2(2)
C13 Co1 Co2 75.0(2)
C1 Co1 Co2 44.6(2)
C10 Co1 Co2 94.8(2)
Co5 Co1 Co2 58.34(3)
Pd4 Co1 Co2 112.49(4)
Pd7 Co1 Co2 61.36(3)
C15 Co1 Co4 100.4(2)
C13 Co1 Co4 162.5(2)
C1 Co1 Co4 43.85(19)
C10 Co1 Co4 89.8(2)
Co5 Co1 Co4 58.41(3)
Pd4 Co1 Co4 57.69(3)
Pd7 Co1 Co4 118.83(4)
Co2 Co1 Co4 87.51(4)
C12 Co2 C11 93.8(3)
C12 Co2 C1 157.5(3)
C11 Co2 C1 102.1(3)
C12 Co2 C14 94.0(3)
C11 Co2 C14 101.9(3)
C1 Co2 C14 98.1(3)
C12 Co2 Co3 142.8(2)
C11 Co2 Co3 101.7(2)
C1 Co2 Co3 48.8(2)
C14 Co2 Co3 50.0(2)
C12 Co2 Co5 146.1(2)
C11 Co2 Co5 53.1(2)
C1 Co2 Co5 49.6(2)
C14 Co2 Co5 99.4(2)
Co3 Co2 Co5 62.48(4)
C12 Co2 Co1 122.2(2)
C11 Co2 Co1 86.3(2)
C1 Co2 Co1 44.6(2)
C14 Co2 Co1 142.5(2)
Co3 Co2 Co1 92.58(4)
Co5 Co2 Co1 56.62(3)
C12 Co2 Pd7 74.7(2)
C11 Co2 Pd7 123.9(2)
C1 Co2 Pd7 83.3(2)
C14 Co2 Pd7 133.0(2)
Co3 Co2 Pd7 120.59(4)
Co5 Co2 Pd7 115.42(4)
Co1 Co2 Pd7 58.81(3)
C12 Co2 Pd1 116.0(2)
C11 Co2 Pd1 148.8(2)
C1 Co2 Pd1 46.7(2)
C14 Co2 Pd1 85.9(2)
Co3 Co2 Pd1 60.39(3)
Co5 Co2 Pd1 96.01(4)
Co1 Co2 Pd1 70.43(3)
Pd7 Co2 Pd1 61.08(2)
C7 Co3 C4 101.2(3)
C7 Co3 C1 125.0(3)
C4 Co3 C1 130.3(3)
C7 Co3 C14 99.7(3)
C4 Co3 C14 91.6(3)
C1 Co3 C14 97.1(3)
C7 Co3 Co2 117.9(2)
C4 Co3 Co2 126.8(2)
C1 Co3 Co2 48.3(2)
C14 Co3 Co2 49.5(2)
C7 Co3 Co5 78.4(2)
C4 Co3 Co5 172.1(2)
C1 Co3 Co5 47.8(2)
C14 Co3 Co5 96.2(2)
Co2 Co3 Co5 59.02(4)
C7 Co3 Pd1 170.7(2)
C4 Co3 Pd1 82.8(2)
C1 Co3 Pd1 48.82(19)
C14 Co3 Pd1 88.4(2)
Co2 Co3 Pd1 64.41(3)
Co5 Co3 Pd1 96.41(4)
C7 Co3 Co4 101.0(2)
C4 Co3 Co4 115.0(2)
C1 Co3 Co4 45.02(19)
C14 Co3 Co4 141.9(2)
Co2 Co3 Co4 92.45(4)
Co5 Co3 Co4 57.68(3)
Pd1 Co3 Co4 69.74(3)
C8 Co4 C5 93.8(3)
C8 Co4 C6 96.5(3)
C5 Co4 C6 101.0(3)
C8 Co4 C1 108.7(3)
C5 Co4 C1 119.1(3)
C6 Co4 C1 129.8(3)
C8 Co4 Co5 59.9(2)
C5 Co4 Co5 121.9(2)
C6 Co4 Co5 130.4(2)
C1 Co4 Co5 48.8(2)
C8 Co4 Pd4 139.7(2)
C5 Co4 Pd4 117.5(2)
C6 Co4 Pd4 55.2(2)
C1 Co4 Pd4 78.9(2)
Co5 Co4 Pd4 113.93(4)
C8 Co4 Pd9 145.3(2)
C5 Co4 Pd9 52.7(2)
C6 Co4 Pd9 83.1(2)
C1 Co4 Pd9 97.4(2)
Co5 Co4 Pd9 141.73(4)
Pd4 Co4 Pd9 66.54(3)
C8 Co4 Co3 98.1(2)
C5 Co4 Co3 77.0(2)
C6 Co4 Co3 165.3(2)
C1 Co4 Co3 45.0(2)
Co5 Co4 Co3 59.55(3)
Pd4 Co4 Co3 112.51(4)
Pd9 Co4 Co3 84.25(3)
C8 Co4 Co1 99.0(2)
C5 Co4 Co1 161.1(2)
C6 Co4 Co1 91.3(2)
C1 Co4 Co1 43.3(2)
Co5 Co4 Co1 55.51(3)
Pd4 Co4 Co1 58.79(3)
Pd9 Co4 Co1 115.75(4)
Co3 Co4 Co1 87.46(4)
C8 Co4 Pd1 147.1(2)
C5 Co4 Pd1 96.6(2)
C6 Co4 Pd1 111.9(2)
C1 Co4 Pd1 39.7(2)
Co5 Co4 Pd1 88.26(3)
Pd4 Co4 Pd1 58.25(2)
Pd9 Co4 Pd1 58.49(2)
Co3 Co4 Pd1 54.60(3)
Co1 Co4 Pd1 65.25(3)
C9 Co5 C10 98.8(3)
C9 Co5 C1 162.2(3)
C10 Co5 C1 99.0(3)
C9 Co5 C11 86.9(3)
C10 Co5 C11 87.9(3)
C1 Co5 C11 94.1(3)
C9 Co5 C8 87.9(3)
C10 Co5 C8 91.9(3)
C1 Co5 C8 91.2(3)
C11 Co5 C8 174.7(3)
C9 Co5 Co1 149.0(2)
C10 Co5 Co1 50.4(2)
C1 Co5 Co1 48.8(2)
C11 Co5 Co1 88.6(2)
C8 Co5 Co1 95.41(19)
C9 Co5 Co2 128.3(2)
C10 Co5 Co2 100.6(2)
C1 Co5 Co2 47.86(19)
C11 Co5 Co2 46.8(2)
C8 Co5 Co2 138.36(18)
Co1 Co5 Co2 65.04(4)
C9 Co5 Co4 129.5(2)
C10 Co5 Co4 95.9(2)
C1 Co5 Co4 47.69(19)
C11 Co5 Co4 141.8(2)
C8 Co5 Co4 43.53(18)
Co1 Co5 Co4 66.08(4)
Co2 Co5 Co4 95.37(4)
C9 Co5 Co3 115.6(2)
C10 Co5 Co3 145.6(2)
C1 Co5 Co3 46.6(2)
C11 Co5 Co3 93.6(2)
C8 Co5 Co3 89.57(19)
Co1 Co5 Co3 95.28(4)
Co2 Co5 Co3 58.50(3)
Co4 Co5 Co3 62.77(4)
C26 Co6 C24 95.8(4)
C26 Co6 C25 94.0(3)
C24 Co6 C25 101.7(3)
C26 Co6 C2 112.7(3)
C24 Co6 C2 130.2(3)
C25 Co6 C2 115.3(3)
C26 Co6 Co10 63.8(2)
C24 Co6 Co10 136.3(2)
C25 Co6 Co10 117.0(2)
C2 Co6 Co10 48.89(19)
C26 Co6 Pd7 143.5(2)
C24 Co6 Pd7 76.4(2)
C25 Co6 Pd7 54.3(2)
C2 Co6 Pd7 98.59(19)
Co10 Co6 Pd7 142.64(5)
C26 Co6 Pd5 134.9(2)
C24 Co6 Pd5 53.8(3)
C25 Co6 Pd5 121.9(2)
C2 Co6 Pd5 77.98(19)
Co10 Co6 Pd5 112.79(4)
Pd7 Co6 Pd5 68.19(3)
C26 Co6 Co7 103.2(3)
C24 Co6 Co7 160.5(2)
C25 Co6 Co7 72.9(2)
C2 Co6 Co7 44.8(2)
Co10 Co6 Co7 58.77(4)
Pd7 Co6 Co7 85.64(4)
Pd5 Co6 Co7 112.45(4)
C26 Co6 Co9 98.3(2)
C24 Co6 Co9 93.9(2)
C25 Co6 Co9 159.0(2)
C2 Co6 Co9 44.0(2)
Co10 Co6 Co9 55.38(3)
Pd7 Co6 Co9 117.64(4)
Pd5 Co6 Co9 57.90(3)
Co7 Co6 Co9 87.72(4)
C26 Co6 Pd2 151.9(2)
C24 Co6 Pd2 108.4(3)
C25 Co6 Pd2 94.8(2)
C2 Co6 Pd2 39.98(19)
Co10 Co6 Pd2 88.46(4)
Pd7 Co6 Pd2 59.37(2)
Pd5 Co6 Pd2 58.38(2)
Co7 Co6 Pd2 54.72(3)
Co9 Co6 Pd2 66.71(3)
C22 Co7 C27 102.8(3)
C22 Co7 C2 124.8(3)
C27 Co7 C2 129.8(3)
C22 Co7 C19 98.6(3)
C27 Co7 C19 90.8(3)
C2 Co7 C19 96.6(3)
C22 Co7 Co8 117.2(2)
C27 Co7 Co8 124.5(2)
C2 Co7 Co8 48.6(2)
C19 Co7 Co8 48.5(2)
C22 Co7 Co10 77.6(2)
C27 Co7 Co10 174.4(2)
C2 Co7 Co10 48.31(19)
C19 Co7 Co10 94.7(2)
Co8 Co7 Co10 59.23(4)
C22 Co7 Pd2 170.3(2)
C27 Co7 Pd2 82.0(2)
C2 Co7 Pd2 48.59(19)
C19 Co7 Pd2 89.7(2)
Co8 Co7 Pd2 65.04(3)
Co10 Co7 Pd2 96.74(4)
C22 Co7 Co6 101.3(2)
C27 Co7 Co6 116.8(2)
C2 Co7 Co6 44.7(2)
C19 Co7 Co6 140.9(2)
Co8 Co7 Co6 92.33(4)
Co10 Co7 Co6 57.78(4)
Pd2 Co7 Co6 69.00(3)
C17 Co8 C18 96.0(3)
C17 Co8 C2 156.4(3)
C18 Co8 C2 102.5(3)
C17 Co8 C19 91.1(3)
C18 Co8 C19 99.5(3)
C2 Co8 C19 100.1(3)
C17 Co8 Co7 140.4(2)
C18 Co8 Co7 101.0(2)
C2 Co8 Co7 49.5(2)
C19 Co8 Co7 51.2(2)
C17 Co8 Co10 148.4(3)
C18 Co8 Co10 53.0(2)
C2 Co8 Co10 50.05(19)
C19 Co8 Co10 99.3(2)
Co7 Co8 Co10 62.46(4)
C17 Co8 Pd8 75.0(2)
C18 Co8 Pd8 124.0(2)
C2 Co8 Pd8 82.5(2)
C19 Co8 Pd8 135.1(2)
Co7 Co8 Pd8 121.05(4)
Co10 Co8 Pd8 114.91(4)
C17 Co8 Co9 124.3(2)
C18 Co8 Co9 86.2(2)
C2 Co8 Co9 44.0(2)
C19 Co8 Co9 143.6(2)
Co7 Co8 Co9 92.45(4)
Co10 Co8 Co9 55.91(4)
Pd8 Co8 Co9 59.01(3)
C17 Co8 Pd2 114.3(2)
C18 Co8 Pd2 148.7(2)
C2 Co8 Pd2 46.22(19)
C19 Co8 Pd2 88.0(2)
Co7 Co8 Pd2 60.51(3)
Co10 Co8 Pd2 95.89(4)
Pd8 Co8 Pd2 61.50(2)
Co9 Co8 Pd2 70.78(3)
C23 Co9 C16 97.9(3)
C23 Co9 C2 136.9(3)
C16 Co9 C2 121.7(3)
C23 Co9 C20 91.3(3)
C16 Co9 C20 94.8(3)
C2 Co9 C20 100.9(3)
C23 Co9 Co10 129.8(2)
C16 Co9 Co10 113.9(2)
C2 Co9 Co10 51.16(19)
C20 Co9 Co10 50.1(2)
C23 Co9 Pd5 63.3(2)
C16 Co9 Pd5 123.8(2)
C2 Co9 Pd5 79.46(19)
C20 Co9 Pd5 134.7(2)
Co10 Co9 Pd5 118.17(4)
C23 Co9 Pd8 112.5(2)
C16 Co9 Pd8 52.8(2)
C2 Co9 Pd8 83.0(2)
C20 Co9 Pd8 140.8(2)
Co10 Co9 Pd8 117.66(4)
Pd5 Co9 Pd8 84.48(3)
C23 Co9 Co6 95.2(2)
C16 Co9 Co6 166.3(2)
C2 Co9 Co6 44.6(2)
C20 Co9 Co6 88.9(2)
Co10 Co9 Co6 59.22(4)
Pd5 Co9 Co6 59.50(3)
Pd8 Co9 Co6 117.81(4)
C23 Co9 Co8 172.0(2)
C16 Co9 Co8 79.0(2)
C2 Co9 Co8 43.9(2)
C20 Co9 Co8 96.2(2)
Co10 Co9 Co8 57.86(4)
Pd5 Co9 Co8 112.24(4)
Pd8 Co9 Co8 59.80(3)
Co6 Co9 Co8 87.48(4)
C21 Co10 C20 98.8(3)
C21 Co10 C2 161.2(3)
C20 Co10 C2 99.1(3)
C21 Co10 C18 90.9(3)
C20 Co10 C18 91.5(3)
C2 Co10 C18 94.5(3)
C21 Co10 C26 85.5(3)
C20 Co10 C26 85.5(3)
C2 Co10 C26 90.0(3)
C18 Co10 C26 174.9(3)
C21 Co10 Co9 149.0(2)
C20 Co10 Co9 50.3(2)
C2 Co10 Co9 49.1(2)
C18 Co10 Co9 90.0(2)
C26 Co10 Co9 91.14(17)
C21 Co10 Co8 132.2(2)
C20 Co10 Co8 103.3(2)
C2 Co10 Co8 47.9(2)
C18 Co10 Co8 47.1(2)
C26 Co10 Co8 137.65(19)
Co9 Co10 Co8 66.23(4)
C21 Co10 Co6 125.2(2)
C20 Co10 Co6 93.5(2)
C2 Co10 Co6 47.6(2)
C18 Co10 Co6 142.1(2)
C26 Co10 Co6 42.38(18)
Co9 Co10 Co6 65.40(4)
Co8 Co10 Co6 95.35(4)
C21 Co10 Co7 114.6(2)
C20 Co10 Co7 146.2(2)
C2 Co10 Co7 47.2(2)
C18 Co10 Co7 93.2(2)
C26 Co10 Co7 91.62(19)
Co9 Co10 Co7 96.22(4)
Co8 Co10 Co7 58.31(4)
Co6 Co10 Co7 63.45(4)
C32 Co11 C29 96.6(3)
C32 Co11 C30 90.6(3)
C29 Co11 C30 101.8(3)
C32 Co11 C3 115.0(3)
C29 Co11 C3 127.1(3)
C30 Co11 C3 118.2(3)
C32 Co11 Co15 65.7(2)
C29 Co11 Co15 134.7(2)
C30 Co11 Co15 118.9(3)
C3 Co11 Co15 49.2(2)
C32 Co11 Pd6 141.1(2)
C29 Co11 Pd6 54.1(2)
C30 Co11 Pd6 118.0(2)
C3 Co11 Pd6 76.1(2)
Co15 Co11 Pd6 114.13(4)
C32 Co11 Pd8 139.5(2)
C29 Co11 Pd8 77.9(2)
C30 Co11 Pd8 52.7(2)
C3 Co11 Pd8 99.2(2)
Co15 Co11 Pd8 142.65(5)
Pd6 Co11 Pd8 65.88(3)
C32 Co11 Co14 101.1(2)
C29 Co11 Co14 90.1(2)
C30 Co11 Co14 162.4(2)
C3 Co11 Co14 44.71(18)
Co15 Co11 Co14 56.35(3)
Pd6 Co11 Co14 59.20(3)
Pd8 Co11 Co14 118.89(4)
C32 Co11 Co12 103.9(3)
C29 Co11 Co12 159.4(2)
C30 Co11 Co12 77.1(3)
C3 Co11 Co12 43.53(18)
Co15 Co11 Co12 58.08(4)
Pd6 Co11 Co12 107.81(4)
Pd8 Co11 Co12 85.63(4)
Co14 Co11 Co12 87.19(4)
C32 Co11 Pd3 152.7(3)
C29 Co11 Pd3 108.1(2)
C30 Co11 Pd3 95.4(2)
C3 Co11 Pd3 39.7(2)
Co15 Co11 Pd3 88.20(3)
Pd6 Co11 Pd3 56.14(2)
Pd8 Co11 Pd3 59.98(2)
Co14 Co11 Pd3 68.24(3)
Co12 Co11 Pd3 52.19(3)
C31 Co12 C28 102.0(3)
C31 Co12 C3 133.3(3)
C28 Co12 C3 120.8(3)
C31 Co12 C38 100.1(3)
C28 Co12 C38 92.7(3)
C3 Co12 C38 95.9(3)
C31 Co12 Co13 126.0(2)
C28 Co12 Co13 118.9(2)
C3 Co12 Co13 48.0(2)
C38 Co12 Co13 48.2(2)
C31 Co12 Co15 86.8(2)
C28 Co12 Co15 168.8(2)
C3 Co12 Co15 48.7(2)
C38 Co12 Co15 92.5(2)
Co13 Co12 Co15 58.78(4)
C31 Co12 Pd3 167.0(2)
C28 Co12 Pd3 70.4(2)
C3 Co12 Pd3 51.1(2)
C38 Co12 Pd3 90.9(2)
Co13 Co12 Pd3 66.76(3)
Co15 Co12 Pd3 99.68(4)
C31 Co12 Co11 104.1(2)
C28 Co12 Co11 113.4(2)
C3 Co12 Co11 44.1(2)
C38 Co12 Co11 139.2(2)
Co13 Co12 Co11 91.08(4)
Co15 Co12 Co11 57.10(3)
Pd3 Co12 Co11 70.86(3)
C37 Co13 C3 158.3(4)
C37 Co13 C38 96.3(4)
C3 Co13 C38 99.7(3)
C37 Co13 C35 93.2(3)
C3 Co13 C35 100.6(3)
C38 Co13 C35 92.6(3)
C37 Co13 Co15 141.1(3)
C3 Co13 Co15 50.6(2)
C38 Co13 Co15 97.4(2)
C35 Co13 Co15 50.0(2)
C37 Co13 Co12 146.6(3)
C3 Co13 Co12 48.91(19)
C38 Co13 Co12 51.2(2)
C35 Co13 Co12 95.5(2)
Co15 Co13 Co12 62.27(4)
C37 Co13 Co14 119.5(3)
C3 Co13 Co14 45.06(19)
C38 Co13 Co14 144.1(2)
C35 Co13 Co14 88.7(2)
Co15 Co13 Co14 57.20(4)
Co12 Co13 Co14 92.98(4)
C37 Co13 Pd9 78.2(3)
C3 Co13 Pd9 80.1(2)
C38 Co13 Pd9 134.7(3)
C35 Co13 Pd9 132.3(2)
Co15 Co13 Pd9 115.04(4)
Co12 Co13 Pd9 117.37(4)
Co14 Co13 Pd9 58.03(3)
C37 Co13 Pd3 120.7(3)
C3 Co13 Pd3 46.6(2)
C38 Co13 Pd3 86.6(3)
C35 Co13 Pd3 146.1(2)
Co15 Co13 Pd3 96.43(4)
Co12 Co13 Pd3 58.25(3)
Co14 Co13 Pd3 73.19(3)
Pd9 Co13 Pd3 60.38(3)
C39 Co14 C36 92.8(3)
C39 Co14 C3 143.6(3)
C36 Co14 C3 120.3(3)
C39 Co14 C34 90.2(3)
C36 Co14 C34 96.2(3)
C3 Co14 C34 99.8(3)
C39 Co14 Co15 130.7(3)
C36 Co14 Co15 115.0(3)
C3 Co14 Co15 50.8(2)
C34 Co14 Co15 49.1(2)
C39 Co14 Pd6 73.3(3)
C36 Co14 Pd6 121.7(3)
C3 Co14 Pd6 76.3(2)
C34 Co14 Pd6 138.6(2)
Co15 Co14 Pd6 116.46(4)
C39 Co14 Pd9 108.7(3)
C36 Co14 Pd9 53.2(3)
C3 Co14 Pd9 83.5(2)
C34 Co14 Pd9 143.5(2)
Co15 Co14 Pd9 120.59(4)
Pd6 Co14 Pd9 77.77(3)
C39 Co14 Co13 169.9(2)
C36 Co14 Co13 77.6(3)
C3 Co14 Co13 44.4(2)
C34 Co14 Co13 93.9(2)
Co15 Co14 Co13 57.75(4)
Pd6 Co14 Co13 108.97(4)
Pd9 Co14 Co13 63.06(3)
C39 Co14 Co11 100.6(2)
C36 Co14 Co11 165.8(3)
C3 Co14 Co11 45.5(2)
C34 Co14 Co11 88.6(2)
Co15 Co14 Co11 59.03(3)
Pd6 Co14 Co11 58.91(3)
Pd9 Co14 Co11 116.83(4)
Co13 Co14 Co11 88.75(4)
C33 Co15 C34 103.5(3)
C33 Co15 C35 93.9(3)
C34 Co15 C35 92.4(3)
C33 Co15 C3 153.8(3)
C34 Co15 C3 99.8(3)
C35 Co15 C3 97.0(3)
C33 Co15 C32 79.9(3)
C34 Co15 C32 86.7(3)
C35 Co15 C32 173.3(3)
C3 Co15 C32 89.6(3)
C33 Co15 Co14 153.6(2)
C34 Co15 Co14 51.1(2)
C35 Co15 Co14 94.0(2)
C3 Co15 Co14 48.83(18)
C32 Co15 Co14 90.58(18)
C33 Co15 Co13 136.0(2)
C34 Co15 Co13 101.3(2)
C35 Co15 Co13 49.2(2)
C3 Co15 Co13 47.9(2)
C32 Co15 Co13 137.46(19)
Co14 Co15 Co13 65.05(4)
C33 Co15 Co11 117.6(2)
C34 Co15 Co11 94.0(2)
C35 Co15 Co11 145.2(2)
C3 Co15 Co11 48.1(2)
C32 Co15 Co11 41.50(18)
Co14 Co15 Co11 64.62(4)
Co13 Co15 Co11 96.01(4)
C33 Co15 Co12 109.0(2)
C34 Co15 Co12 146.7(2)
C35 Co15 Co12 92.3(2)
C3 Co15 Co12 46.99(18)
C32 Co15 Co12 92.04(17)
Co14 Co15 Co12 95.73(4)
Co13 Co15 Co12 58.95(4)
Co11 Co15 Co12 64.82(4)
Co1 C1 Co2 90.8(3)
Co1 C1 Co3 165.5(4)
Co2 C1 Co3 82.9(3)
Co1 C1 Co4 92.8(3)
Co2 C1 Co4 164.7(4)
Co3 C1 Co4 90.0(3)
Co1 C1 Co5 80.6(3)
Co2 C1 Co5 82.5(3)
Co3 C1 Co5 85.6(3)
Co4 C1 Co5 83.5(2)
Co1 C1 Pd1 107.5(3)
Co2 C1 Pd1 90.1(3)
Co3 C1 Pd1 85.6(3)
Co4 C1 Pd1 102.9(3)
Co5 C1 Pd1 169.2(4)
Co8 C2 Co9 92.1(3)
Co8 C2 Co6 164.3(4)
Co9 C2 Co6 91.4(3)
Co8 C2 Co7 81.9(3)
Co9 C2 Co7 163.8(4)
Co6 C2 Co7 90.6(3)
Co8 C2 Co10 82.0(2)
Co9 C2 Co10 79.7(3)
Co6 C2 Co10 83.5(3)
Co7 C2 Co10 84.5(3)
Co8 C2 Pd2 91.0(3)
Co9 C2 Pd2 109.6(3)
Co6 C2 Pd2 102.3(3)
Co7 C2 Pd2 85.7(3)
Co10 C2 Pd2 168.7(4)
Co13 C3 Co14 90.5(3)
Co13 C3 Co12 83.1(3)
Co14 C3 Co12 164.1(4)
Co13 C3 Co11 163.8(4)
Co14 C3 Co11 89.8(3)
Co12 C3 Co11 92.3(3)
Co13 C3 Co15 81.5(3)
Co14 C3 Co15 80.4(2)
Co12 C3 Co15 84.3(3)
Co11 C3 Co15 82.6(3)
Co13 C3 Pd3 91.5(3)
Co14 C3 Pd3 112.4(3)
Co12 C3 Pd3 82.4(2)
Co11 C3 Pd3 103.3(3)
Co15 C3 Pd3 165.6(4)
O4 C4 Co3 174.9(6)
O5 C5 Co4 152.9(6)
O5 C5 Pd9 122.9(5)
Co4 C5 Pd9 83.7(3)
O6 C6 Co4 161.0(6)
O6 C6 Pd4 118.6(5)
Co4 C6 Pd4 80.4(3)
O7 C7 Co3 174.2(6)
O8 C8 Co4 155.3(7)
O8 C8 Co5 127.9(6)
Co4 C8 Co5 76.5(3)
O9 C9 Co5 175.9(7)
O10 C10 Co5 142.1(6)
O10 C10 Co1 137.8(6)
Co5 C10 Co1 79.8(3)
O11 C11 Co2 145.8(7)
O11 C11 Co5 133.6(6)
Co2 C11 Co5 80.1(3)
O12 C12 Co2 173.6(7)
O13 C13 Co1 151.9(6)
O13 C13 Pd7 123.2(5)
Co1 C13 Pd7 84.9(3)
O14 C14 Co2 140.7(6)
O14 C14 Co3 138.7(6)
Co2 C14 Co3 80.5(3)
O15 C15 Co1 170.9(7)
O15 C15 Pd4 116.4(6)
Co1 C15 Pd4 72.3(2)
O16 C16 Co9 152.2(7)
O16 C16 Pd8 123.9(6)
Co9 C16 Pd8 84.0(3)
O17 C17 Co8 173.7(7)
O18 C18 Co8 144.9(7)
O18 C18 Co10 134.7(6)
Co8 C18 Co10 79.9(3)
O19 C19 Co8 143.5(6)
O19 C19 Co7 136.2(6)
Co8 C19 Co7 80.3(3)
O20 C20 Co10 141.2(6)
O20 C20 Co9 139.2(6)
Co10 C20 Co9 79.6(3)
O21 C21 Co10 179.4(7)
O22 C22 Co7 174.5(7)
O23 C23 Co9 167.1(7)
O23 C23 Pd5 117.0(6)
Co9 C23 Pd5 74.9(2)
O24 C24 Co6 158.9(7)
O24 C24 Pd5 118.4(6)
Co6 C24 Pd5 82.6(3)
O25 C25 Co6 153.1(7)
O25 C25 Pd7 124.6(6)
Co6 C25 Pd7 81.0(3)
O26 C26 Co6 160.6(7)
O26 C26 Co10 125.6(6)
Co6 C26 Co10 73.8(3)
O27 C27 Co7 174.9(6)
O28 C28 Co12 171.5(6)
O28 C28 Pd3 118.4(5)
Co12 C28 Pd3 69.3(2)
O29 C29 Co11 156.6(6)
O29 C29 Pd6 121.3(6)
Co11 C29 Pd6 81.9(3)
O30 C30 Co11 151.6(7)
O30 C30 Pd8 125.2(6)
Co11 C30 Pd8 82.2(3)
O31 C31 Co12 177.5(7)
O32 C32 Co11 163.4(7)
O32 C32 Co15 123.8(6)
Co11 C32 Co15 72.8(3)
O33 C33 Co15 177.7(7)
O34 C34 Co15 143.5(6)
O34 C34 Co14 136.6(6)
Co15 C34 Co14 79.8(3)
O35 C35 Co13 140.2(6)
O35 C35 Co15 138.9(6)
Co13 C35 Co15 80.8(3)
O36 C36 Co14 152.3(7)
O36 C36 Pd9 124.3(6)
Co14 C36 Pd9 83.3(3)
O37 C37 Co13 174.7(8)
O38 C38 Co13 142.5(7)
O38 C38 Co12 136.9(7)
Co13 C38 Co12 80.6(3)
O39 C39 Co14 175.9(7)
O40 C40 Pd6 130.9(6)
O40 C40 Pd4 133.1(6)
Pd6 C40 Pd4 79.8(2)
O40 C40 Pd5 134.4(6)
Pd6 C40 Pd5 79.0(2)
Pd4 C40 Pd5 78.0(2)
O41 C41 Pd1 131.7(5)
O41 C41 Pd2 132.8(5)
Pd1 C41 Pd2 80.6(3)
O41 C41 Pd3 131.7(6)
Pd1 C41 Pd3 80.2(2)
Pd2 C41 Pd3 79.3(2)
C101 P1 C102 110.0(4)
C101 P1 C114 109.3(4)
C102 P1 C114 108.4(3)
C101 P1 C108 107.6(3)
C102 P1 C108 109.6(3)
C114 P1 C108 111.9(3)
P1 C101 H10A 109.5
P1 C101 H10B 109.5
H10A C101 H10B 109.5
P1 C101 H10C 109.5
H10A C101 H10C 109.5
H10B C101 H10C 109.5
C107 C102 C103 119.8(7)
C107 C102 P1 120.9(5)
C103 C102 P1 119.2(6)
C104 C103 C102 119.4(8)
C104 C103 H103 120.3
C102 C103 H103 120.3
C103 C104 C105 120.5(8)
C103 C104 H104 119.7
C105 C104 H104 119.7
C106 C105 C104 119.7(8)
C106 C105 H105 120.1
C104 C105 H105 120.1
C107 C106 C105 120.2(8)
C107 C106 H106 119.9
C105 C106 H106 119.9
C106 C107 C102 120.3(7)
C106 C107 H107 119.8
C102 C107 H107 119.8
C109 C108 C113 119.6(7)
C109 C108 P1 121.7(5)
C113 C108 P1 118.7(6)
C110 C109 C108 119.2(7)
C110 C109 H109 120.4
C108 C109 H109 120.4
C111 C110 C109 121.4(8)
C111 C110 H110 119.3
C109 C110 H110 119.3
C110 C111 C112 120.0(7)
C110 C111 H111 120.0
C112 C111 H111 120.0
C113 C112 C111 119.6(7)
C113 C112 H112 120.2
C111 C112 H112 120.2
C112 C113 C108 120.1(8)
C112 C113 H113 119.9
C108 C113 H113 119.9
C115 C114 C119 120.1(6)
C115 C114 P1 120.1(5)
C119 C114 P1 119.6(5)
C114 C115 C116 119.3(7)
C114 C115 H115 120.4
C116 C115 H115 120.4
C117 C116 C115 120.7(7)
C117 C116 H116 119.6
C115 C116 H116 119.6
C116 C117 C118 120.1(7)
C116 C117 H117 119.9
C118 C117 H117 119.9
C117 C118 C119 120.5(8)
C117 C118 H118 119.8
C119 C118 H118 119.8
C118 C119 C114 119.2(7)
C118 C119 H119 120.4
C114 C119 H119 120.4
C202 P2 C201 107.8(4)
C202 P2 C214 108.3(4)
C201 P2 C214 110.9(4)
C202 P2 C208 112.2(4)
C201 P2 C208 107.8(4)
C214 P2 C208 109.9(3)
P2 C201 H20A 109.5
P2 C201 H20B 109.5
H20A C201 H20B 109.5
P2 C201 H20C 109.5
H20A C201 H20C 109.5
H20B C201 H20C 109.5
C203 C202 C207 120.3(7)
C203 C202 P2 122.1(6)
C207 C202 P2 117.7(6)
C202 C203 C204 118.5(8)
C202 C203 H203 120.7
C204 C203 H203 120.7
C205 C204 C203 120.6(8)
C205 C204 H204 119.7
C203 C204 H204 119.7
C204 C205 C206 121.1(8)
C204 C205 H205 119.4
C206 C205 H205 119.4
C207 C206 C205 119.7(8)
C207 C206 H206 120.2
C205 C206 H206 120.2
C206 C207 C202 119.8(8)
C206 C207 H207 120.1
C202 C207 H207 120.1
C209 C208 C213 119.2(7)
C209 C208 P2 120.2(6)
C213 C208 P2 120.5(6)
C208 C209 C210 120.0(8)
C208 C209 H209 120.0
C210 C209 H209 120.0
C211 C210 C209 120.2(8)
C211 C210 H210 119.9
C209 C210 H210 119.9
C210 C211 C212 121.0(8)
C210 C211 H211 119.5
C212 C211 H211 119.5
C211 C212 C213 119.7(8)
C211 C212 H212 120.1
C213 C212 H212 120.1
C212 C213 C208 119.8(8)
C212 C213 H213 120.1
C208 C213 H213 120.1
C215 C214 C219 120.7(7)
C215 C214 P2 118.6(6)
C219 C214 P2 120.7(6)
C216 C215 C214 119.7(8)
C216 C215 H215 120.1
C214 C215 H215 120.1
C217 C216 C215 120.1(8)
C217 C216 H216 119.9
C215 C216 H216 119.9
C216 C217 C218 120.1(7)
C216 C217 H217 119.9
C218 C217 H217 119.9
C217 C218 C219 120.9(8)
C217 C218 H218 119.5
C219 C218 H218 119.5
C218 C219 C214 118.4(7)
C218 C219 H219 120.8
C214 C219 H219 120.8
Cl1 C301 Cl2 112.9(6)
Cl1 C301 H30A 109.0
Cl2 C301 H30A 109.0
Cl1 C301 H30B 109.0
Cl2 C301 H30B 109.0
H30A C301 H30B 107.8
Cl3 C401 Cl4 114.2(7)
Cl3 C401 H40A 108.7
Cl4 C401 H40A 108.7
Cl3 C401 H40B 108.7
Cl4 C401 H40B 108.7
H40A C401 H40B 107.6
Cl6 C501 Cl5 111.3(14)
Cl6 C501 H50A 109.4
Cl5 C501 H50A 109.4
Cl6 C501 H50B 109.4
Cl5 C501 H50B 109.4
H50A C501 H50B 108.0

loop_
_geom_bond_atom_site_label_1
_geom_bond_atom_site_label_2
_geom_bond_distance
Pd1 C1 2.016(7)
Pd1 C41 2.064(7)
Pd1 Co3 2.6707(10)
Pd1 Pd3 2.6957(7)
Pd1 Pd2 2.6980(7)
Pd1 Co2 2.7706(10)
Pd1 Pd4 2.7943(7)
Pd1 Pd7 2.8014(8)
Pd1 Pd9 2.8271(7)
Pd1 Co4 3.0737(10)
Pd2 C2 2.015(6)
Pd2 C41 2.106(7)
Pd2 Co7 2.6795(11)
Pd2 Pd3 2.6967(7)
Pd2 Co8 2.7908(10)
Pd2 Pd8 2.8067(7)
Pd2 Pd5 2.8111(8)
Pd2 Pd7 2.8354(7)
Pd2 Co6 3.0644(11)
Pd3 C3 2.049(7)
Pd3 C41 2.122(7)
Pd3 Co12 2.6085(11)
Pd3 C28 2.626(7)
Pd3 Pd6 2.7383(7)
Pd3 Co13 2.8188(11)
Pd3 Pd9 2.8250(7)
Pd3 Pd8 2.9042(7)
Pd3 Co11 3.1190(10)
Pd4 C40 2.095(7)
Pd4 C6 2.169(7)
Pd4 C15 2.546(7)
Pd4 Co4 2.6056(10)
Pd4 Co1 2.6369(11)
Pd4 Pd6 2.6720(8)
Pd4 Pd5 2.6756(8)
Pd4 Pd9 2.8927(8)
Pd5 C40 2.157(7)
Pd5 C24 2.159(8)
Pd5 C23 2.414(7)
Pd5 Co9 2.6077(10)
Pd5 Co6 2.6524(11)
Pd5 Pd6 2.6909(8)
Pd5 Pd7 2.9465(8)
Pd6 C40 2.071(7)
Pd6 C29 2.151(7)
Pd6 Co11 2.6269(10)
Pd6 Co14 2.6347(11)
Pd6 Pd8 2.8578(8)
Pd7 C13 2.110(7)
Pd7 C25 2.140(8)
Pd7 Co6 2.6033(10)
Pd7 Co1 2.6731(10)
Pd7 Co2 2.7426(10)
Pd8 C30 2.110(8)
Pd8 C16 2.143(8)
Pd8 Co11 2.6291(10)
Pd8 Co9 2.6740(11)
Pd8 Co8 2.6960(10)
Pd9 C5 2.134(7)
Pd9 C36 2.147(8)
Pd9 Co14 2.6634(11)
Pd9 Co4 2.6668(10)
Pd9 Co13 2.7989(11)
Co1 C15 1.810(7)
Co1 C13 1.840(7)
Co1 C1 1.896(7)
Co1 C10 1.948(7)
Co1 Co5 2.4881(13)
Co1 Co2 2.7015(13)
Co1 Co4 2.7596(13)
Co2 C12 1.795(8)
Co2 C11 1.876(7)
Co2 C1 1.897(6)
Co2 C14 1.944(7)
Co2 Co3 2.5222(13)
Co2 Co5 2.5361(13)
Co3 C7 1.799(7)
Co3 C4 1.802(8)
Co3 C1 1.912(7)
Co3 C14 1.958(7)
Co3 Co5 2.6233(13)
Co3 Co4 2.7057(13)
Co4 C8 1.821(7)
Co4 C5 1.850(7)
Co4 C6 1.851(7)
Co4 C1 1.914(6)
Co4 Co5 2.5715(13)
Co5 C9 1.802(7)
Co5 C10 1.932(8)
Co5 C1 1.949(6)
Co5 C11 2.059(8)
Co5 C8 2.288(8)
Co6 C26 1.813(8)
Co6 C24 1.843(7)
Co6 C25 1.853(8)
Co6 C2 1.919(7)
Co6 Co10 2.5823(13)
Co6 Co7 2.7303(14)
Co6 Co9 2.7329(13)
Co7 C22 1.798(7)
Co7 C27 1.802(7)
Co7 C2 1.924(7)
Co7 C19 1.979(8)
Co7 Co8 2.5045(13)
Co7 Co10 2.6100(13)
Co8 C17 1.790(8)
Co8 C18 1.881(7)
Co8 C2 1.896(7)
Co8 C19 1.904(8)
Co8 Co10 2.5292(14)
Co8 Co9 2.7334(13)
Co9 C23 1.800(8)
Co9 C16 1.841(8)
Co9 C2 1.900(7)
Co9 C20 1.935(7)
Co9 Co10 2.4735(13)
Co10 C21 1.771(7)
Co10 C20 1.930(7)
Co10 C2 1.958(6)
Co10 C18 2.052(8)
Co10 C26 2.414(8)
Co11 C32 1.782(8)
Co11 C29 1.843(8)
Co11 C30 1.880(8)
Co11 C3 1.928(7)
Co11 Co15 2.5678(13)
Co11 Co14 2.7056(12)
Co11 Co12 2.7674(14)
Co12 C31 1.789(8)
Co12 C28 1.804(8)
Co12 C3 1.908(6)
Co12 C38 1.984(8)
Co12 Co13 2.5124(13)
Co12 Co15 2.5957(13)
Co13 C37 1.789(8)
Co13 C3 1.882(7)
Co13 C38 1.898(7)
Co13 C35 1.922(8)
Co13 Co15 2.5080(13)
Co13 Co14 2.6887(13)
Co14 C39 1.787(9)
Co14 C36 1.846(8)
Co14 C3 1.903(6)
Co14 C34 1.971(7)
Co14 Co15 2.4928(13)
Co15 C33 1.777(7)
Co15 C34 1.915(7)
Co15 C35 1.947(8)
Co15 C3 1.960(7)
Co15 C32 2.451(8)
C4 O4 1.130(9)
C5 O5 1.160(8)
C6 O6 1.143(8)
C7 O7 1.150(9)
C8 O8 1.151(9)
C9 O9 1.132(9)
C10 O10 1.147(9)
C11 O11 1.157(9)
C12 O12 1.133(9)
C13 O13 1.162(9)
C14 O14 1.145(9)
C15 O15 1.137(9)
C16 O16 1.158(9)
C17 O17 1.141(10)
C18 O18 1.164(9)
C19 O19 1.151(9)
C20 O20 1.161(9)
C21 O21 1.144(9)
C22 O22 1.133(9)
C23 O23 1.147(9)
C24 O24 1.156(9)
C25 O25 1.165(9)
C26 O26 1.125(9)
C27 O27 1.123(9)
C28 O28 1.145(9)
C29 O29 1.160(9)
C30 O30 1.146(9)
C31 O31 1.130(9)
C32 O32 1.162(9)
C33 O33 1.141(9)
C34 O34 1.144(8)
C35 O35 1.158(9)
C36 O36 1.151(9)
C37 O37 1.133(10)
C38 O38 1.157(9)
C39 O39 1.152(10)
C40 O40 1.148(9)
C41 O41 1.164(8)
P1 C101 1.773(8)
P1 C102 1.790(8)
P1 C114 1.791(7)
P1 C108 1.799(7)
C101 H10A 0.9800
C101 H10B 0.9800
C101 H10C 0.9800
C102 C107 1.379(10)
C102 C103 1.409(11)
C103 C104 1.367(12)
C103 H103 0.9500
C104 C105 1.394(13)
C104 H104 0.9500
C105 C106 1.384(12)
C105 H105 0.9500
C106 C107 1.375(11)
C106 H106 0.9500
C107 H107 0.9500
C108 C109 1.393(10)
C108 C113 1.397(10)
C109 C110 1.373(10)
C109 H109 0.9500
C110 C111 1.364(12)
C110 H110 0.9500
C111 C112 1.391(12)
C111 H111 0.9500
C112 C113 1.375(11)
C112 H112 0.9500
C113 H113 0.9500
C114 C115 1.391(10)
C114 C119 1.399(10)
C115 C116 1.394(10)
C115 H115 0.9500
C116 C117 1.368(11)
C116 H116 0.9500
C117 C118 1.385(12)
C117 H117 0.9500
C118 C119 1.388(10)
C118 H118 0.9500
C119 H119 0.9500
P2 C202 1.781(8)
P2 C201 1.790(8)
P2 C214 1.792(7)
P2 C208 1.793(8)
C201 H20A 0.9800
C201 H20B 0.9800
C201 H20C 0.9800
C202 C203 1.388(11)
C202 C207 1.409(11)
C203 C204 1.415(12)
C203 H203 0.9500
C204 C205 1.361(13)
C204 H204 0.9500
C205 C206 1.385(12)
C205 H205 0.9500
C206 C207 1.383(11)
C206 H206 0.9500
C207 H207 0.9500
C208 C209 1.378(11)
C208 C213 1.398(11)
C209 C210 1.378(13)
C209 H209 0.9500
C210 C211 1.357(13)
C210 H210 0.9500
C211 C212 1.366(13)
C211 H211 0.9500
C212 C213 1.379(12)
C212 H212 0.9500
C213 H213 0.9500
C214 C215 1.390(11)
C214 C219 1.391(11)
C215 C216 1.379(11)
C215 H215 0.9500
C216 C217 1.374(12)
C216 H216 0.9500
C217 C218 1.381(12)
C217 H217 0.9500
C218 C219 1.387(10)
C218 H218 0.9500
C219 H219 0.9500
C301 Cl1 1.743(9)
C301 Cl2 1.747(10)
C301 H30A 0.9900
C301 H30B 0.9900
C401 Cl3 1.736(13)
C401 Cl4 1.741(13)
C401 H40A 0.9900
C401 H40B 0.9900
C501 Cl6 1.767(13)
C501 Cl5 1.772(12)
C501 H50A 0.9900
C501 H50B 0.9900

loop_
_geom_torsion_atom_site_label_1
_geom_torsion_atom_site_label_2
_geom_torsion_atom_site_label_3
_geom_torsion_atom_site_label_4
_geom_torsion
C15 Co1 C1 Co2 166.3(4)
C13 Co1 C1 Co2 12.0(4)
C10 Co1 C1 Co2 -86.4(3)
Co5 Co1 C1 Co2 -82.3(2)
Pd4 Co1 C1 Co2 139.9(2)
Pd7 Co1 C1 Co2 53.09(19)
Co4 Co1 C1 Co2 -165.2(4)
C15 Co1 C1 Co3 -129.5(14)
C13 Co1 C1 Co3 76.1(15)
C10 Co1 C1 Co3 -22.2(15)
Co5 Co1 C1 Co3 -18.1(13)
Pd4 Co1 C1 Co3 -156.0(15)
Pd7 Co1 C1 Co3 117.2(15)
Co2 Co1 C1 Co3 64.1(14)
Co4 Co1 C1 Co3 -101.0(15)
C15 Co1 C1 Co4 -28.5(6)
C13 Co1 C1 Co4 177.1(3)
C10 Co1 C1 Co4 78.8(3)
Co5 Co1 C1 Co4 82.9(2)
Pd4 Co1 C1 Co4 -54.97(18)
Pd7 Co1 C1 Co4 -141.7(2)
Co2 Co1 C1 Co4 165.2(4)
C15 Co1 C1 Co5 -111.4(4)
C13 Co1 C1 Co5 94.2(3)
C10 Co1 C1 Co5 -4.1(3)
Pd4 Co1 C1 Co5 -137.87(19)
Pd7 Co1 C1 Co5 135.36(17)
Co2 Co1 C1 Co5 82.3(2)
Co4 Co1 C1 Co5 -82.9(2)
C15 Co1 C1 Pd1 75.9(5)
C13 Co1 C1 Pd1 -78.4(4)
C10 Co1 C1 Pd1 -176.7(3)
Co5 Co1 C1 Pd1 -172.6(4)
Pd4 Co1 C1 Pd1 49.5(2)
Pd7 Co1 C1 Pd1 -37.3(2)
Co2 Co1 C1 Pd1 -90.4(3)
Co4 Co1 C1 Pd1 104.5(4)
C12 Co2 C1 Co1 -62.2(9)
C11 Co2 C1 Co1 71.9(3)
C14 Co2 C1 Co1 176.0(3)
Co3 Co2 C1 Co1 166.9(4)
Co5 Co2 C1 Co1 80.4(3)
Pd7 Co2 C1 Co1 -51.44(18)
Pd1 Co2 C1 Co1 -107.5(3)
C12 Co2 C1 Co3 130.9(8)
C11 Co2 C1 Co3 -95.0(3)
C14 Co2 C1 Co3 9.1(3)
Co5 Co2 C1 Co3 -86.5(2)
Co1 Co2 C1 Co3 -166.9(4)
Pd7 Co2 C1 Co3 141.66(19)
Pd1 Co2 C1 Co3 85.6(3)
C12 Co2 C1 Co4 -166.1(13)
C11 Co2 C1 Co4 -32.0(17)
C14 Co2 C1 Co4 72.0(16)
Co3 Co2 C1 Co4 63.0(15)
Co5 Co2 C1 Co4 -23.5(15)
Co1 Co2 C1 Co4 -103.9(17)
Pd7 Co2 C1 Co4 -155.4(16)
Pd1 Co2 C1 Co4 148.5(18)
C12 Co2 C1 Co5 -142.6(8)
C11 Co2 C1 Co5 -8.6(3)
C14 Co2 C1 Co5 95.5(3)
Co3 Co2 C1 Co5 86.5(2)
Co1 Co2 C1 Co5 -80.4(3)
Pd7 Co2 C1 Co5 -131.9(2)
Pd1 Co2 C1 Co5 172.0(4)
C12 Co2 C1 Pd1 45.3(9)
C11 Co2 C1 Pd1 179.4(3)
C14 Co2 C1 Pd1 -76.5(3)
Co3 Co2 C1 Pd1 -85.6(3)
Co5 Co2 C1 Pd1 -172.0(4)
Co1 Co2 C1 Pd1 107.5(3)
Pd7 Co2 C1 Pd1 56.08(19)
C17 Co8 C2 Co9 -69.9(8)
C18 Co8 C2 Co9 70.9(3)
C19 Co8 C2 Co9 173.1(3)
Co7 Co8 C2 Co9 164.9(4)
Co10 Co8 C2 Co9 79.3(2)
Pd8 Co8 C2 Co9 -52.32(18)
Pd2 Co8 C2 Co9 -109.6(3)
C17 Co8 C2 Co6 -172.5(12)
C18 Co8 C2 Co6 -31.7(16)
C19 Co8 C2 Co6 70.4(15)
Co7 Co8 C2 Co6 62.2(14)
Co10 Co8 C2 Co6 -23.3(14)
Pd8 Co8 C2 Co6 -155.0(15)
Co9 Co8 C2 Co6 -102.7(16)
Pd2 Co8 C2 Co6 147.7(17)
C17 Co8 C2 Co7 125.3(7)
C18 Co8 C2 Co7 -93.9(3)
C19 Co8 C2 Co7 8.2(3)
Co10 Co8 C2 Co7 -85.5(2)
Pd8 Co8 C2 Co7 142.82(19)
Co9 Co8 C2 Co7 -164.9(4)
Pd2 Co8 C2 Co7 85.5(3)
C17 Co8 C2 Co10 -149.2(7)
C18 Co8 C2 Co10 -8.4(3)
C19 Co8 C2 Co10 93.8(3)
Co7 Co8 C2 Co10 85.5(2)
Pd8 Co8 C2 Co10 -131.6(2)
Co9 Co8 C2 Co10 -79.3(2)
Pd2 Co8 C2 Co10 171.1(4)
C17 Co8 C2 Pd2 39.7(9)
C18 Co8 C2 Pd2 -179.4(3)
C19 Co8 C2 Pd2 -77.3(3)
Co7 Co8 C2 Pd2 -85.5(3)
Co10 Co8 C2 Pd2 -171.1(4)
Pd8 Co8 C2 Pd2 57.30(18)
Co9 Co8 C2 Pd2 109.6(3)
C37 Co13 C3 Co14 -51.0(9)
C38 Co13 C3 Co14 171.8(3)
C35 Co13 C3 Co14 77.3(3)
Co15 Co13 C3 Co14 80.2(2)
Co12 Co13 C3 Co14 165.4(4)
Pd9 Co13 C3 Co14 -54.16(18)
Pd3 Co13 C3 Co14 -112.4(3)
C37 Co13 C3 Co12 143.6(8)
C38 Co13 C3 Co12 6.4(3)
C35 Co13 C3 Co12 -88.1(3)
Co15 Co13 C3 Co12 -85.2(2)
Co14 Co13 C3 Co12 -165.4(4)
Pd9 Co13 C3 Co12 140.4(2)
Pd3 Co13 C3 Co12 82.2(2)
C37 Co13 C3 Co11 -142.2(12)
C38 Co13 C3 Co11 80.6(13)
C35 Co13 C3 Co11 -13.9(13)
Co15 Co13 C3 Co11 -11.0(11)
Co12 Co13 C3 Co11 74.2(13)
Co14 Co13 C3 Co11 -91.2(13)
Pd9 Co13 C3 Co11 -145.4(13)
Pd3 Co13 C3 Co11 156.4(14)
C37 Co13 C3 Co15 -131.2(8)
C38 Co13 C3 Co15 91.7(3)
C35 Co13 C3 Co15 -2.8(3)
Co12 Co13 C3 Co15 85.2(2)
Co14 Co13 C3 Co15 -80.2(2)
Pd9 Co13 C3 Co15 -134.32(18)
Pd3 Co13 C3 Co15 167.4(3)
C37 Co13 C3 Pd3 61.4(9)
C38 Co13 C3 Pd3 -75.7(3)
C35 Co13 C3 Pd3 -170.2(3)
Co15 Co13 C3 Pd3 -167.4(3)
Co12 Co13 C3 Pd3 -82.2(2)
Co14 Co13 C3 Pd3 112.4(3)
Pd9 Co13 C3 Pd3 58.27(17)
C8 Co4 C5 O5 -0.3(13)
C6 Co4 C5 O5 -97.7(13)
C1 Co4 C5 O5 113.6(13)
Co5 Co4 C5 O5 56.4(14)
Pd4 Co4 C5 O5 -154.0(12)
Pd9 Co4 C5 O5 -170.1(14)
Co3 Co4 C5 O5 97.2(13)
Co1 Co4 C5 O5 132.5(10)
Pd1 Co4 C5 O5 148.5(13)
C8 Co4 C5 Pd9 169.9(3)
C6 Co4 C5 Pd9 72.5(3)
C1 Co4 C5 Pd9 -76.2(3)
Co5 Co4 C5 Pd9 -133.49(13)
Pd4 Co4 C5 Pd9 16.1(3)
Co3 Co4 C5 Pd9 -92.68(17)
Co1 Co4 C5 Pd9 -57.4(7)
Pd1 Co4 C5 Pd9 -41.40(18)
C8 Co4 C6 O6 -29(2)
C5 Co4 C6 O6 66(2)
C1 Co4 C6 O6 -150.4(18)
Co5 Co4 C6 O6 -85(2)
Pd4 Co4 C6 O6 -178(2)
Pd9 Co4 C6 O6 116(2)
Co3 Co4 C6 O6 146.4(15)
Co1 Co4 C6 O6 -129(2)
Pd1 Co4 C6 O6 167.7(19)
C8 Co4 C6 Pd4 148.9(3)
C5 Co4 C6 Pd4 -115.9(2)
C1 Co4 C6 Pd4 27.8(4)
Co5 Co4 C6 Pd4 93.2(2)
Pd9 Co4 C6 Pd4 -66.13(14)
Co3 Co4 C6 Pd4 -35.4(10)
Co1 Co4 C6 Pd4 49.65(16)
Pd1 Co4 C6 Pd4 -14.1(2)
C5 Co4 C8 O8 -48.4(16)
C6 Co4 C8 O8 53.1(16)
C1 Co4 C8 O8 -170.9(15)
Co5 Co4 C8 O8 -173.4(17)
Pd4 Co4 C8 O8 94.2(16)
Pd9 Co4 C8 O8 -34.2(19)
Co3 Co4 C8 O8 -125.8(16)
Co1 Co4 C8 O8 145.5(16)
Pd1 Co4 C8 O8 -156.9(13)
C5 Co4 C8 Co5 125.0(2)
C6 Co4 C8 Co5 -133.4(2)
C1 Co4 C8 Co5 2.5(3)
Pd4 Co4 C8 Co5 -92.4(3)
Pd9 Co4 C8 Co5 139.2(3)
Co3 Co4 C8 Co5 47.63(17)
Co1 Co4 C8 Co5 -41.07(17)
Pd1 Co4 C8 Co5 16.5(5)
C12 Co2 C11 O11 0.4(12)
C1 Co2 C11 O11 -163.6(11)
C14 Co2 C11 O11 95.3(12)
Co3 Co2 C11 O11 146.4(11)
Co5 Co2 C11 O11 -171.8(13)
Co1 Co2 C11 O11 -121.7(11)
Pd7 Co2 C11 O11 -73.6(12)
Pd1 Co2 C11 O11 -162.8(8)
C12 Co2 C11 Co5 172.2(3)
C1 Co2 C11 Co5 8.2(3)
C14 Co2 C11 Co5 -92.9(3)
Co3 Co2 C11 Co5 -41.8(2)
Co1 Co2 C11 Co5 50.10(17)
Pd7 Co2 C11 Co5 98.2(2)
Pd1 Co2 C11 Co5 9.0(6)
C15 Co1 C13 O13 71.2(13)
C1 Co1 C13 O13 -124.7(12)
C10 Co1 C13 O13 -21.6(13)
Co5 Co1 C13 O13 -69.1(13)
Pd4 Co1 C13 O13 137.0(11)
Pd7 Co1 C13 O13 178.8(14)
Co2 Co1 C13 O13 -116.0(13)
Co4 Co1 C13 O13 -118.1(12)
C15 Co1 C13 Pd7 -107.7(3)
C1 Co1 C13 Pd7 56.5(3)
C10 Co1 C13 Pd7 159.5(3)
Co5 Co1 C13 Pd7 112.03(16)
Pd4 Co1 C13 Pd7 -41.9(3)
Co2 Co1 C13 Pd7 65.16(15)
Co4 Co1 C13 Pd7 63.1(8)
C13 Co1 C15 Pd4 129.2(2)
C1 Co1 C15 Pd4 -28.3(5)
C10 Co1 C15 Pd4 -138.3(2)
Co5 Co1 C15 Pd4 -104.5(2)
Pd7 Co1 C15 Pd4 77.19(14)
Co2 Co1 C15 Pd4 88.9(13)
Co4 Co1 C15 Pd4 -47.98(12)
C23 Co9 C16 O16 68.3(15)
C2 Co9 C16 O16 -129.7(14)
C20 Co9 C16 O16 -23.7(15)
Co10 Co9 C16 O16 -71.9(15)
Pd5 Co9 C16 O16 131.4(13)
Pd8 Co9 C16 O16 -179.4(16)
Co6 Co9 C16 O16 -128.9(13)
Co8 Co9 C16 O16 -119.1(15)
C23 Co9 C16 Pd8 -112.3(3)
C2 Co9 C16 Pd8 49.7(4)
C20 Co9 C16 Pd8 155.7(3)
Co10 Co9 C16 Pd8 107.53(18)
Pd5 Co9 C16 Pd8 -49.2(3)
Co6 Co9 C16 Pd8 50.5(11)
Co8 Co9 C16 Pd8 60.31(16)
C17 Co8 C18 O18 1.8(11)
C2 Co8 C18 O18 -163.4(10)
C19 Co8 C18 O18 93.9(11)
Co7 Co8 C18 O18 146.0(10)
Co10 Co8 C18 O18 -171.5(12)
Pd8 Co8 C18 O18 -74.1(11)
Co9 Co8 C18 O18 -122.3(10)
Pd2 Co8 C18 O18 -164.2(8)
C17 Co8 C18 Co10 173.3(3)
C2 Co8 C18 Co10 8.0(3)
C19 Co8 C18 Co10 -94.6(3)
Co7 Co8 C18 Co10 -42.6(2)
Pd8 Co8 C18 Co10 97.4(2)
Co9 Co8 C18 Co10 49.19(16)
Pd2 Co8 C18 Co10 7.2(5)
C16 Co9 C23 O23 -78(3)
C2 Co9 C23 O23 125(3)
C20 Co9 C23 O23 18(3)
Co10 Co9 C23 O23 53(3)
Pd5 Co9 C23 O23 158(3)
Pd8 Co9 C23 O23 -130(3)
Co6 Co9 C23 O23 106(3)
C16 Co9 C23 Pd5 124.0(3)
C2 Co9 C23 Pd5 -33.4(5)
C20 Co9 C23 Pd5 -140.9(2)
Co10 Co9 C23 Pd5 -105.6(2)
Pd8 Co9 C23 Pd5 71.08(19)
Co6 Co9 C23 Pd5 -51.95(14)
C26 Co6 C24 O24 -33.6(17)
C25 Co6 C24 O24 61.7(17)
C2 Co6 C24 O24 -160.0(16)
Co10 Co6 C24 O24 -91.2(17)
Pd7 Co6 C24 O24 110.1(17)
Pd5 Co6 C24 O24 -177.1(18)
Co7 Co6 C24 O24 133.4(14)
Co9 Co6 C24 O24 -132.4(17)
Pd2 Co6 C24 O24 160.9(16)
C26 Co6 C24 Pd5 143.5(3)
C25 Co6 C24 Pd5 -121.2(3)
C2 Co6 C24 Pd5 17.1(4)
Co10 Co6 C24 Pd5 85.9(3)
Pd7 Co6 C24 Pd5 -72.73(16)
Co7 Co6 C24 Pd5 -49.5(8)
Co9 Co6 C24 Pd5 44.77(17)
Pd2 Co6 C24 Pd5 -22.0(2)
C26 Co6 C25 O25 -3.1(14)
C24 Co6 C25 O25 -99.8(14)
C2 Co6 C25 O25 114.4(14)
Co10 Co6 C25 O25 59.5(14)
Pd7 Co6 C25 O25 -163.4(15)
Pd5 Co6 C25 O25 -154.3(13)
Co7 Co6 C25 O25 99.5(14)
Co9 Co6 C25 O25 122.7(12)
Pd2 Co6 C25 O25 150.2(14)
C26 Co6 C25 Pd7 160.4(3)
C24 Co6 C25 Pd7 63.6(3)
C2 Co6 C25 Pd7 -82.2(3)
Co10 Co6 C25 Pd7 -137.06(12)
Pd5 Co6 C25 Pd7 9.1(3)
Co7 Co6 C25 Pd7 -97.08(19)
Co9 Co6 C25 Pd7 -73.8(7)
Pd2 Co6 C25 Pd7 -46.32(17)
C24 Co6 C26 O26 45(2)
C25 Co6 C26 O26 -57(2)
C2 Co6 C26 O26 -177(2)
Co10 Co6 C26 O26 -176(2)
Pd7 Co6 C26 O26 -30(2)
Pd5 Co6 C26 O26 87(2)
Co7 Co6 C26 O26 -131(2)
Co9 Co6 C26 O26 140(2)
Pd2 Co6 C26 O26 -165.6(17)
C24 Co6 C26 Co10 -139.5(2)
C25 Co6 C26 Co10 118.3(2)
C2 Co6 C26 Co10 -1.3(3)
Pd7 Co6 C26 Co10 145.6(3)
Pd5 Co6 C26 Co10 -96.9(3)
Co7 Co6 C26 Co10 44.92(16)
Co9 Co6 C26 Co10 -44.67(15)
Pd2 Co6 C26 Co10 10.2(5)
C31 Co12 C28 Pd3 169.0(2)
C3 Co12 C28 Pd3 8.5(3)
C38 Co12 C28 Pd3 -90.0(2)
Co13 Co12 C28 Pd3 -47.5(2)
Co15 Co12 C28 Pd3 27.7(13)
Co11 Co12 C28 Pd3 57.75(16)
C32 Co11 C29 O29 -20.7(16)
C30 Co11 C29 O29 71.2(16)
C3 Co11 C29 O29 -149.1(15)
Co15 Co11 C29 O29 -82.9(16)
Pd6 Co11 C29 O29 -172.6(17)
Pd8 Co11 C29 O29 118.5(16)
Co14 Co11 C29 O29 -121.9(16)
Co12 Co11 C29 O29 155.8(12)
Pd3 Co11 C29 O29 171.0(15)
C32 Co11 C29 Pd6 151.9(3)
C30 Co11 C29 Pd6 -116.2(3)
C3 Co11 C29 Pd6 23.5(4)
Co15 Co11 C29 Pd6 89.7(3)
Pd8 Co11 C29 Pd6 -68.88(15)
Co14 Co11 C29 Pd6 50.71(16)
Co12 Co11 C29 Pd6 -31.6(7)
Pd3 Co11 C29 Pd6 -16.4(2)
C32 Co11 C30 O30 -4.7(16)
C29 Co11 C30 O30 -101.6(16)
C3 Co11 C30 O30 114.3(15)
Co15 Co11 C30 O30 57.7(17)
Pd6 Co11 C30 O30 -157.0(15)
Pd8 Co11 C30 O30 -166.2(18)
Co14 Co11 C30 O30 127.0(13)
Co12 Co11 C30 O30 99.5(16)
Pd3 Co11 C30 O30 148.6(16)
C32 Co11 C30 Pd8 161.5(3)
C29 Co11 C30 Pd8 64.6(3)
C3 Co11 C30 Pd8 -79.6(4)
Co15 Co11 C30 Pd8 -136.14(15)
Pd6 Co11 C30 Pd8 9.1(3)
Co14 Co11 C30 Pd8 -66.8(9)
Co12 Co11 C30 Pd8 -94.4(2)
Pd3 Co11 C30 Pd8 -45.2(2)
C29 Co11 C32 O32 47(2)
C30 Co11 C32 O32 -55(2)
C3 Co11 C32 O32 -176(2)
Co15 Co11 C32 O32 -176(2)
Pd6 Co11 C32 O32 85(2)
Pd8 Co11 C32 O32 -32(2)
Co14 Co11 C32 O32 139(2)
Co12 Co11 C32 O32 -132(2)
Pd3 Co11 C32 O32 -157.8(19)
C29 Co11 C32 Co15 -136.4(2)
C30 Co11 C32 Co15 121.7(3)
C3 Co11 C32 Co15 0.0(3)
Pd6 Co11 C32 Co15 -99.0(3)
Pd8 Co11 C32 Co15 144.6(2)
Co14 Co11 C32 Co15 -44.96(15)
Co12 Co11 C32 Co15 44.86(15)
Pd3 Co11 C32 Co15 18.7(5)
C39 Co14 C36 O36 63.6(16)
C3 Co14 C36 O36 -132.0(15)
C34 Co14 C36 O36 -26.9(17)
Co15 Co14 C36 O36 -74.4(16)
Pd6 Co14 C36 O36 135.7(15)
Pd9 Co14 C36 O36 175.0(18)
Co13 Co14 C36 O36 -119.5(16)
Co11 Co14 C36 O36 -136.1(12)
C39 Co14 C36 Pd9 -111.3(3)
C3 Co14 C36 Pd9 53.0(4)
C34 Co14 C36 Pd9 158.2(3)
Co15 Co14 C36 Pd9 110.7(2)
Pd6 Co14 C36 Pd9 -39.3(3)
Co13 Co14 C36 Pd9 65.50(18)
Co11 Co14 C36 Pd9 48.9(12)
C37 Co13 C38 O38 7.7(13)
C3 Co13 C38 O38 173.0(12)
C35 Co13 C38 O38 -85.8(13)
Co15 Co13 C38 O38 -135.8(12)
Co12 Co13 C38 O38 179.2(14)
Co14 Co13 C38 O38 -177.1(10)
Pd9 Co13 C38 O38 87.3(13)
Pd3 Co13 C38 O38 128.1(13)
C37 Co13 C38 Co12 -171.6(3)
C3 Co13 C38 Co12 -6.2(3)
C35 Co13 C38 Co12 95.0(3)
Co15 Co13 C38 Co12 45.0(2)
Co14 Co13 C38 Co12 3.7(6)
Pd9 Co13 C38 Co12 -91.9(3)
Pd3 Co13 C38 Co12 -51.1(2)
C101 P1 C102 C107 -132.0(6)
C114 P1 C102 C107 108.5(6)
C108 P1 C102 C107 -13.9(7)
C101 P1 C102 C103 49.6(7)
C114 P1 C102 C103 -69.9(7)
C108 P1 C102 C103 167.7(6)
C107 C102 C103 C104 -1.9(12)
P1 C102 C103 C104 176.5(7)
C102 C103 C104 C105 2.1(13)
C103 C104 C105 C106 -1.0(13)
C104 C105 C106 C107 -0.2(13)
C105 C106 C107 C102 0.4(12)
C103 C102 C107 C106 0.7(11)
P1 C102 C107 C106 -177.7(6)
C101 P1 C108 C109 -119.2(6)
C102 P1 C108 C109 121.2(6)
C114 P1 C108 C109 0.9(7)
C101 P1 C108 C113 59.9(7)
C102 P1 C108 C113 -59.7(7)
C114 P1 C108 C113 -180.0(6)
C113 C108 C109 C110 0.6(11)
P1 C108 C109 C110 179.7(6)
C108 C109 C110 C111 0.2(12)
C109 C110 C111 C112 -1.0(13)
C110 C111 C112 C113 1.0(12)
C111 C112 C113 C108 -0.3(12)
C109 C108 C113 C112 -0.5(11)
P1 C108 C113 C112 -179.6(6)
C101 P1 C114 C115 -127.9(6)
C102 P1 C114 C115 -8.0(7)
C108 P1 C114 C115 112.9(6)
C101 P1 C114 C119 47.6(7)
C102 P1 C114 C119 167.6(6)
C108 P1 C114 C119 -71.5(7)
C119 C114 C115 C116 2.0(11)
P1 C114 C115 C116 177.6(6)
C114 C115 C116 C117 -1.8(11)
C115 C116 C117 C118 1.1(12)
C116 C117 C118 C119 -0.8(12)
C117 C118 C119 C114 1.1(12)
C115 C114 C119 C118 -1.7(11)
P1 C114 C119 C118 -177.3(6)
C201 P2 C202 C203 -126.1(7)
C214 P2 C202 C203 113.9(7)
C208 P2 C202 C203 -7.6(8)
C201 P2 C202 C207 52.9(7)
C214 P2 C202 C207 -67.1(7)
C208 P2 C202 C207 171.4(6)
C207 C202 C203 C204 -1.5(12)
P2 C202 C203 C204 177.4(6)
C202 C203 C204 C205 1.6(12)
C203 C204 C205 C206 -0.7(12)
C204 C205 C206 C207 -0.4(12)
C205 C206 C207 C202 0.5(12)
C203 C202 C207 C206 0.5(12)
P2 C202 C207 C206 -178.5(6)
C202 P2 C208 C209 -68.5(9)
C201 P2 C208 C209 50.0(9)
C214 P2 C208 C209 171.0(8)
C202 P2 C208 C213 113.9(7)
C201 P2 C208 C213 -127.6(7)
C214 P2 C208 C213 -6.7(9)
C213 C208 C209 C210 -0.5(17)
P2 C208 C209 C210 -178.2(9)
C208 C209 C210 C211 1.5(19)
C209 C210 C211 C212 -1.0(18)
C210 C211 C212 C213 -0.5(16)
C211 C212 C213 C208 1.4(15)
C209 C208 C213 C212 -0.9(14)
P2 C208 C213 C212 176.8(7)
C202 P2 C214 C215 -39.4(7)
C201 P2 C214 C215 -157.5(6)
C208 P2 C214 C215 83.5(7)
C202 P2 C214 C219 141.4(6)
C201 P2 C214 C219 23.3(7)
C208 P2 C214 C219 -95.7(7)
C219 C214 C215 C216 -0.6(11)
P2 C214 C215 C216 -179.8(6)
C214 C215 C216 C217 -0.1(12)
C215 C216 C217 C218 0.6(12)
C216 C217 C218 C219 -0.3(12)
C217 C218 C219 C214 -0.3(12)
C215 C214 C219 C218 0.8(11)
P2 C214 C219 C218 180.0(6)
